data_1560034
loop_
_publ_author_name
'Tsoureas, Nikolaos'
'Mansikkam\"aki, Akseli'
'Layfield, Richard A.'

_publ_section_title
;
 Synthesis, bonding properties and ether activation reactivity of
 cyclobutadienyl-ligated hybrid uranocenes
;
_journal_issue 8
_journal_name_full 'Chemical Science'
_journal_page_first 2948
_journal_page_last 2954
_journal_paper_doi 10.1039/D0SC05199C
_journal_volume 12
_journal_year 2021
_chemical_formula_moiety '2(C42 H84 Si6 U)'
_chemical_formula_sum 'C84 H168 Si12 U2'
_chemical_formula_weight 1991.31
_space_group_crystal_system monoclinic
_space_group_IT_number 14
_space_group_name_Hall '-P 2ybc'
_space_group_name_H-M_alt 'P 1 21/c 1'
_atom_sites_solution_hydrogens geom
_atom_sites_solution_primary dual
_audit_creation_date 2020-03-10
_audit_creation_method
;
Olex2 1.2
(compiled 2018.05.29 svn.r3508 for OlexSys, GUI svn.r5506)
;
_audit_update_record
;
2020-08-31 deposited with the CCDC.	2021-01-08 downloaded from the CCDC.
;
_cell_angle_alpha 90
_cell_angle_beta 117.3495(17)
_cell_angle_gamma 90
_cell_formula_units_Z 4
_cell_length_a 26.7057(3)
_cell_length_b 15.99077(15)
_cell_length_c 26.5612(4)
_cell_measurement_reflns_used 27784
_cell_measurement_temperature 99.9(9)
_cell_measurement_theta_max 70.1050
_cell_measurement_theta_min 4.2000
_cell_volume 10074.9(3)
_computing_cell_refinement 'CrysAlisPro 1.171.40.71a (Rigaku OD, 2020)'
_computing_data_collection 'CrysAlisPro 1.171.40.71a (Rigaku OD, 2020)'
_computing_data_reduction 'CrysAlisPro 1.171.40.71a (Rigaku OD, 2020)'
_computing_molecular_graphics 'Olex2 (Dolomanov et al., 2009)'
_computing_publication_material 'Olex2 (Dolomanov et al., 2009)'
_computing_structure_refinement 'ShelXL (Sheldrick, 2015)'
_computing_structure_solution 'ShelXT (Sheldrick, 2015)'
_diffrn_ambient_environment N~2~
_diffrn_ambient_temperature 99.9(9)
_diffrn_detector 'CCD plate'
_diffrn_detector_area_resol_mean 16.1033
_diffrn_detector_type Eos
_diffrn_measured_fraction_theta_full 1.000
_diffrn_measured_fraction_theta_max 0.984
_diffrn_measurement_details
;
List of Runs (angles in degrees, time in seconds):

  # Type    Start    End  Width  t~exp~   \w     \q     \k     \f   Frames
#--------------------------------------------------------------------------
  1  \w    -38.00  23.00   1.00    2.50    --    0.00 -77.00-120.00   61
  2  \w     55.00  80.00   1.00    2.50    --    0.00-178.00 -30.00   25
  3  \w    -33.00   5.00   1.00    2.50    --    0.00  77.00  90.00   38
  4  \w    -38.00  14.00   1.00    2.50    --    0.00 -77.00 150.00   52
  5  \w     35.00  70.00   1.00    2.50    --    0.00-178.00 120.00   35
  6  \w   -103.00 -77.00   1.00    7.50    --  -54.75 125.00 120.00   26
  7  \w    -18.00  86.00   1.00    7.50    --   54.75 -77.00 120.00  104
  8  \w     -6.00  86.00   1.00    7.50    --   54.75 -77.00-120.00   92
  9  \w    101.00 127.00   1.00    7.50    --   54.75  88.00 -31.00   26
 10  \w      6.00  88.00   1.00    7.50    --   54.75 -77.00   0.00   82
 11  \w    -15.00 118.00   1.00    7.50    --   54.75 -19.00-150.00  133
 12  \w     85.00 110.00   1.00    7.50    --   54.75 125.00 -90.00   25
 13  \w     79.00 111.00   1.00    7.50    --   54.75 125.00-180.00   32
 14  \w     81.00 126.00   1.00    7.50    --   54.75  77.00   0.00   45
 15  \w     80.00 108.00   1.00   15.00    --  109.50  77.00  90.00   28
 16  \w     84.00 109.00   1.00   15.00    --  109.50 -88.00-147.00   25
 17  \w    117.00 174.00   1.00   15.00    --  109.50  50.00 -90.00   57
 18  \w     82.00 144.00   1.00   15.00    --  109.50 -87.00 -37.57   62
 19  \w     36.00 136.00   1.00   15.00    --  109.50 -38.00 -60.00  100
 20  \w     36.00  62.00   1.00   15.00    --  109.50 -92.00 -60.00   26
 21  \w     92.00 152.00   1.00   15.00    --  109.50  64.00-120.00   60
 22  \w     38.00 133.00   1.00   15.00    --  109.50 -50.00 150.00   95
 23  \w     47.00 102.00   1.00   15.00    --  109.50 178.00 -60.00   55
 24  \w     54.00  81.00   1.00   15.00    --  109.50 -92.00   0.00   27
 25  \w     46.00  90.00   1.00   15.00    --  109.50 178.00  60.00   44
 26  \w     81.00 106.00   1.00   15.00    --  109.50 -88.00 -99.83   25
 27  \w     86.00 112.00   1.00   15.00    --  109.50 -88.00 164.59   26
 28  \w     82.00 150.00   1.00   15.00    --  109.50  77.00 150.00   68
 29  \w     80.00 131.00   1.00   15.00    --  109.50 -88.00  75.73   51
 30  \w     37.00  81.00   1.00   15.00    --  109.50 -92.00 -30.00   44
 31  \w     54.00  81.00   1.00   15.00    --  109.50 -92.00 -90.00   27
 32  \w    125.00 158.00   1.00   15.00    --  109.50  77.00  90.00   33
 33  \w    100.00 158.00   1.00   15.00    --  109.50  50.00-150.00   58
 34  \w     56.00  81.00   1.00   15.00    --  109.50 -92.00  30.00   25
 35  \w     36.00 107.00   1.00   15.00    --  109.50 -88.00 137.48   71
 36  \w     60.00  85.00   1.00   15.00    --  109.50 178.00  90.00   25
 37  \w     72.00  97.00   1.00   15.00    --  109.50 -88.00  56.58   25
 38  \w     78.00 146.00   1.00   15.00    --  109.50 -88.00  27.38   68
;
_diffrn_measurement_device 'four-circle diffractometer'
_diffrn_measurement_device_type 'Xcalibur, Eos, Gemini ultra'
_diffrn_measurement_method '\w scans'
_diffrn_orient_matrix_type 'CrysAlisPro convention (1999,Acta A55,543-557)'
_diffrn_orient_matrix_UB_11 0.0006065000
_diffrn_orient_matrix_UB_12 -0.0713521000
_diffrn_orient_matrix_UB_13 -0.0387091000
_diffrn_orient_matrix_UB_21 -0.0585596000
_diffrn_orient_matrix_UB_22 -0.0286299000
_diffrn_orient_matrix_UB_23 -0.0088257000
_diffrn_orient_matrix_UB_31 -0.0280822000
_diffrn_orient_matrix_UB_32 0.0581550000
_diffrn_orient_matrix_UB_33 -0.0517987000
_diffrn_radiation_monochromator mirror
_diffrn_radiation_probe x-ray
_diffrn_radiation_type CuK\a
_diffrn_radiation_wavelength 1.54184
_diffrn_reflns_av_R_equivalents 0.0650
_diffrn_reflns_av_unetI/netI 0.0587
_diffrn_reflns_Laue_measured_fraction_full 1.000
_diffrn_reflns_Laue_measured_fraction_max 0.984
_diffrn_reflns_limit_h_max 32
_diffrn_reflns_limit_h_min -32
_diffrn_reflns_limit_k_max 19
_diffrn_reflns_limit_k_min -19
_diffrn_reflns_limit_l_max 24
_diffrn_reflns_limit_l_min -32
_diffrn_reflns_number 71516
_diffrn_reflns_point_group_measured_fraction_full 1.000
_diffrn_reflns_point_group_measured_fraction_max 0.984
_diffrn_reflns_theta_full 67.684
_diffrn_reflns_theta_max 70.246
_diffrn_reflns_theta_min 3.378
_diffrn_source 'fine-focus sealed X-ray tube'
_diffrn_source_type 'Enhance Ultra (Cu) X-ray Source'
_exptl_absorpt_coefficient_mu 10.613
_exptl_absorpt_correction_T_max 1.00000
_exptl_absorpt_correction_T_min 0.37735
_exptl_absorpt_correction_type multi-scan
_exptl_absorpt_process_details
;
CrysAlisPro 1.171.40.71a (Rigaku Oxford Diffraction, 2020)
Empirical absorption correction using spherical harmonics,
 implemented in SCALE3 ABSPACK scaling algorithm.
;
_exptl_crystal_colour 'dark brown'
_exptl_crystal_density_diffrn 1.313
_exptl_crystal_description plate
_exptl_crystal_F_000 4096
_exptl_crystal_size_max 0.2
_exptl_crystal_size_mid 0.1
_exptl_crystal_size_min 0.08
_refine_diff_density_max 5.241
_refine_diff_density_min -4.126
_refine_diff_density_rms 0.179
_refine_ls_extinction_method none
_refine_ls_goodness_of_fit_ref 1.061
_refine_ls_hydrogen_treatment constr
_refine_ls_matrix_type full
_refine_ls_number_parameters 1185
_refine_ls_number_reflns 19365
_refine_ls_number_restraints 564
_refine_ls_restrained_S_all 1.065
_refine_ls_R_factor_all 0.0581
_refine_ls_R_factor_gt 0.0500
_refine_ls_shift/su_max 0.002
_refine_ls_shift/su_mean 0.000
_refine_ls_structure_factor_coef Fsqd
_refine_ls_weighting_details 'w=1/[\s^2^(Fo^2^)+(0.0814P)^2^+4.6910P] where P=(Fo^2^+2Fc^2^)/3'
_refine_ls_weighting_scheme calc
_refine_ls_wR_factor_gt 0.1241
_refine_ls_wR_factor_ref 0.1306
_reflns_Friedel_coverage 0.000
_reflns_number_gt 17014
_reflns_number_total 19365
_reflns_threshold_expression 'I > 2\s(I)'
_cod_data_source_file d0sc05199c2.cif
_cod_data_source_block 4
_cod_depositor_comments 'Adding full bibliography for 1560031--1560036.cif.'
_cod_original_cell_volume 10074.9(2)
_cod_database_code 1560034
_shelx_shelxl_version_number 2014/7
_chemical_oxdiff_formula 'C90 H100 Si12 U2'
_chemical_oxdiff_usercomment 'crystals from SiMe4'
_shelx_space_group_comment
;
The symmetry employed for this shelxl refinement is uniquely defined
by the following loop, which should always be used as a source of
symmetry information in preference to the above space-group names.
They are only intended as comments.
;
_shelx_estimated_absorpt_t_max 0.484
_shelx_estimated_absorpt_t_min 0.225
_reflns_odcompleteness_completeness 99.92
_reflns_odcompleteness_iscentric 1
_reflns_odcompleteness_theta 66.97
_olex2_refinement_description
;
1. Twinned data refinement
 Scales: 0.9318(4)
 0.0682(4)
2. Fixed Uiso
 At 1.2 times of:
  All C(H) groups
 At 1.5 times of:
  All C(H,H,H) groups
3. Shared sites
{C95A, C95B}
{C70A, C70B}
{C71A, C71B}
{C64B, C67A}
{C65B, C68A}
{C63A, C63B}
{C02A, C02B}
{C00A, C00B}
4. Restrained distances
 Si9A-C13
 1.88 with sigma of 0.02
 Si9B-C16
 1.88 with sigma of 0.02
 Si9A-C94A
 1.88 with sigma of 0.02
 C94A-C95A
 1.55 with sigma of 0.02
 C94A-C93A
 1.55 with sigma of 0.02
 C94B-C95B
 1.55 with sigma of 0.02
 C13-C15
 1.55 with sigma of 0.02
 C13-C14
 1.55 with sigma of 0.02
 Si1A-C12 \\sim Si1B-C1AB
 with sigma of 0.02
 Si2A-C9 \\sim Si2B-C0AB
 with sigma of 0.02
 Si3A-C11 \\sim Si3B-C2AB
 with sigma of 0.02
 Si4A-C10 \\sim Si4B-C3AB
 with sigma of 0.02
 U2-Si1A \\sim U2-Si1B
 with sigma of 0.04
 U2-Si2A \\sim U2-Si2B
 with sigma of 0.04
 U2-Si3A \\sim U2-Si3B
 with sigma of 0.04
 U2-Si4A \\sim U2-Si4B
 with sigma of 0.04
 U2-C10 \\sim U2-C3AB
 with sigma of 0.04
 U2-C11 \\sim U2-C2AB
 with sigma of 0.04
 U2-C12 \\sim U2-C1AB
 with sigma of 0.04
 U2-C9 \\sim U2-C0AB
 with sigma of 0.04
 Si1A-C10 \\sim Si1B-C3AB
 with sigma of 0.04
 Si1A-C11 \\sim Si1B-C2AB
 with sigma of 0.04
 Si1A-C9 \\sim Si1B-C0AB
 with sigma of 0.04
 Si2A-C10 \\sim Si2B-C3AB
 with sigma of 0.04
 Si2A-C11 \\sim Si2B-C2AB
 with sigma of 0.04
 Si2A-C12 \\sim Si2B-C1AB
 with sigma of 0.04
 Si3A-C10 \\sim Si3B-C3AB
 with sigma of 0.04
 Si3A-C12 \\sim Si3B-C1AB
 with sigma of 0.04
 Si3A-C9 \\sim Si3B-C0AB
 with sigma of 0.04
 Si4A-C11 \\sim Si4A-C2AB
 with sigma of 0.04
 Si4A-C12 \\sim Si4B-C1AB
 with sigma of 0.04
 Si4A-C9 \\sim Si4B-C0AB
 with sigma of 0.04
 C10-C11 \\sim C3AB-C2AB
 with sigma of 0.04
 C10-C12 \\sim C3AB-C1AB
 with sigma of 0.04
 C10-C9 \\sim C3AB-C0AB
 with sigma of 0.04
 C11-C12 \\sim C2AB-C1AB
 with sigma of 0.04
 C11-C9 \\sim C2AB-C0AB
 with sigma of 0.04
 C12-C9 \\sim C1AB-C0AB
 with sigma of 0.04
 C91A-C92A \\sim C91A-C90A
 with sigma of 0.02
 Si9A-C8 \\sim Si9B-C8
 with sigma of 0.02
 C13-C14 \\sim C16-C17
 with sigma of 0.02
 C13-C15 \\sim C16-C18
 with sigma of 0.02
 C14-C15 \\sim C17-C18
 with sigma of 0.04
 Si9A-C94A \\sim Si9B-C94B
 with sigma of 0.02
 C95A-C94A \\sim C95B-C94B
 with sigma of 0.02
 C94A-C93A \\sim C94B-C93B
 with sigma of 0.02
 C95A-C93A \\sim C95B-C93B
 with sigma of 0.04
 Si0A-C5 \\sim Si0B-C5
 with sigma of 0.02
5. Uiso/Uaniso restraints and constraints
Uanis(Si9A) \\sim Ueq: with sigma of 0.05 and sigma for terminal atoms of 0.1
Uanis(C93A) \\sim Ueq, Uanis(C93B) \\sim Ueq: with sigma of 0.02 and sigma for
terminal atoms of 0.02
Uanis(C94A) \\sim Ueq, Uanis(C94B) \\sim Ueq: with sigma of 0.01 and sigma for
terminal atoms of 0.02
Uanis(C95A) \\sim Ueq, : with sigma of 0.01 and sigma for terminal atoms of 0.01
Uanis(Si9B) \\sim Ueq: with sigma of 0.005 and sigma for terminal atoms of 0.01
Uanis(C1AB) \\sim Ueq, Uanis(C9) \\sim Ueq, Uanis(C0AB) \\sim Ueq, Uanis(C3AB)
\\sim Ueq: with sigma of 0.01 and sigma for terminal atoms of 0.01
Uanis(C11) = Uanis(C2AB)
Uanis(C92A) = Uanis(C92B)
Uanis(C14) = Uanis(C18)
Uanis(Si0A) = Uanis(Si0B)
Uanis(C14) = Uanis(C17)
Uanis(C70A) = Uanis(C70B)
Uanis(C71A) = Uanis(C71B)
Uanis(C64B) = Uanis(C67A)
Uanis(C65B) = Uanis(C68A)
Uanis(C63A) = Uanis(C63B)
Uanis(C02A) = Uanis(C02B)
Uanis(C00A) = Uanis(C00B)
Uanis(C91A) = Uanis(C91B)
6. Rigid body (RIGU) restrains
 C65A, Si2A, C64A, C61B, Si1B, C62B, C69B, C60B, C60A, C61A, C71B, C70B, C63B,
 C65B, C64B, C67B, C66A, C68B, C69A, C66B, Si3A, Si3B, Si4A, Si2B, Si1A, C1AB,
 C9, C0AB, C10, C2AB, C11, C3AB, Si4B, C12, C63A, C68A, C67A, C71A, C70A, C62A
 with sigma for 1-2 distances of 0.004 and sigma for 1-3 distances of 0.004
 Si0A, Si0B, C07, C05, C02A, C02B, C007, C015, C06, C012, C006, C004, C009,
 C008, C014, C00A, C00B, C010, C011, C0AA
 with sigma for 1-2 distances of 0.001 and sigma for 1-3 distances of 0.001
7. Others
 Sof(Si2B)=Sof(C63B)=Sof(H63D)=Sof(H63E)=Sof(H63F)=Sof(C64B)=Sof(H64D)=
 Sof(H64E)=Sof(H64F)=Sof(C65B)=Sof(H65D)=Sof(H65E)=Sof(H65F)=Sof(Si4B)=
 Sof(C66B)=Sof(H66D)=Sof(H66E)=Sof(H66F)=Sof(C68B)=Sof(H68D)=Sof(H68E)=
 Sof(H68F)=Sof(C67B)=Sof(H67D)=Sof(H67E)=Sof(H67F)=Sof(Si1B)=Sof(C60B)=
 Sof(H60D)=Sof(H60E)=Sof(H60F)=Sof(C62B)=Sof(H62D)=Sof(H62E)=Sof(H62F)=
 Sof(C61B)=Sof(H61D)=Sof(H61E)=Sof(H61F)=Sof(Si3B)=Sof(C69B)=Sof(H69D)=
 Sof(H69E)=Sof(H69F)=Sof(C70B)=Sof(H70D)=Sof(H70E)=Sof(H70F)=Sof(C71B)=
 Sof(H71D)=Sof(H71E)=Sof(H71F)=Sof(C0AB)=Sof(C3AB)=Sof(C1AB)=Sof(C2AB)=1-FVAR(1)
 Sof(Si1A)=Sof(C60A)=Sof(H60A)=Sof(H60B)=Sof(H60C)=Sof(C61A)=Sof(H61A)=
 Sof(H61B)=Sof(H61C)=Sof(C62A)=Sof(H62A)=Sof(H62B)=Sof(H62C)=Sof(Si2A)=
 Sof(C63A)=Sof(H63A)=Sof(H63B)=Sof(H63C)=Sof(C64A)=Sof(H64A)=Sof(H64B)=
 Sof(H64C)=Sof(C65A)=Sof(H65A)=Sof(H65B)=Sof(H65C)=Sof(Si3A)=Sof(C69A)=
 Sof(H69A)=Sof(H69B)=Sof(H69C)=Sof(C70A)=Sof(H70A)=Sof(H70B)=Sof(H70C)=
 Sof(C71A)=Sof(H71A)=Sof(H71B)=Sof(H71C)=Sof(Si4A)=Sof(C66A)=Sof(H66A)=
 Sof(H66B)=Sof(H66C)=Sof(C67A)=Sof(H67A)=Sof(H67B)=Sof(H67C)=Sof(C68A)=
 Sof(H68A)=Sof(H68B)=Sof(H68C)=Sof(C10)=Sof(C11)=Sof(C12)=Sof(C9)=FVAR(1)
 Sof(C90B)=Sof(H90D)=Sof(H90E)=Sof(H90F)=Sof(C91B)=Sof(H91B)=Sof(C92B)=
 Sof(H92D)=Sof(H92E)=Sof(H92F)=Sof(Si9B)=Sof(C16)=Sof(H16)=Sof(C17)=Sof(H17A)=
 Sof(H9B)=Sof(H17B)=Sof(C18)=Sof(H18A)=Sof(H18B)=Sof(H18C)=Sof(C93B)=Sof(H93D)=
 Sof(H93E)=Sof(H93F)=Sof(C94B)=Sof(H94B)=Sof(C95B)=Sof(H95D)=Sof(H95E)=
 Sof(H95F)=1-FVAR(2)
 Sof(C90A)=Sof(H90A)=Sof(H90B)=Sof(H90C)=Sof(C91A)=Sof(H91A)=Sof(C92A)=
 Sof(H92A)=Sof(H92B)=Sof(H92C)=Sof(Si9A)=Sof(C13)=Sof(H13)=Sof(C14)=Sof(H14A)=
 Sof(H14B)=Sof(H14C)=Sof(C15)=Sof(H15A)=Sof(H15B)=Sof(H15C)=Sof(C95A)=Sof(H95A)=
 Sof(H95B)=Sof(H95C)=Sof(C94A)=Sof(H94A)=Sof(C93A)=Sof(H93A)=Sof(H93B)=
 Sof(H93C)=FVAR(2)
 Sof(Si0B)=Sof(C00B)=Sof(H00J)=Sof(H00K)=Sof(H00L)=Sof(C008)=Sof(H008)=
 Sof(C011)=Sof(H01G)=Sof(H01H)=Sof(H01I)=Sof(C02B)=Sof(H02D)=Sof(H02E)=
 Sof(H02F)=Sof(C05)=Sof(H05)=Sof(C07)=Sof(H07A)=Sof(H07B)=Sof(H07C)=Sof(C06)=
 Sof(H06A)=Sof(H06B)=Sof(H06C)=Sof(C0AA)=Sof(H0AA)=Sof(H0AB)=Sof(H0AC)=
 Sof(C012)=Sof(H012)=1-FVAR(3)
 Sof(Si0A)=Sof(C02A)=Sof(H02A)=Sof(H02B)=Sof(H02C)=Sof(C006)=Sof(H006)=
 Sof(C00A)=Sof(H00A)=Sof(H00B)=Sof(H00C)=Sof(C009)=Sof(H00D)=Sof(H00E)=
 Sof(H00F)=Sof(C004)=Sof(H00G)=Sof(H00H)=Sof(H00I)=Sof(C007)=Sof(H007)=
 Sof(C015)=Sof(H01A)=Sof(H01B)=Sof(H01C)=Sof(C010)=Sof(H010)=Sof(C014)=
 Sof(H01D)=Sof(H01E)=Sof(H01F)=FVAR(3)
8.a Ternary CH refined with riding coordinates:
 C006(H006), C007(H007), C010(H010), C008(H008), C05(H05), C012(H012),
 C42(H42), C45(H45), C51(H51), C40(H40), C49(H49), C54(H54), C91A(H91A),
 C13(H13), C94A(H94A), C91B(H91B), C16(H16), C94B(H94B)
8.b Me refined with riding coordinates:
 C02A(H02A,H02B,H02C), C00A(H00A,H00B,H00C), C00B(H00J,H00K,H00L), C02B(H02D,
 H02E,H02F), C58(H58A,H58B,H58C), C63A(H63A,H63B,H63C), C70A(H70A,H70B,H70C),
 C71A(H71A,H71B,H71C), C67A(H67A,H67B,H67C), C68A(H68A,H68B,H68C), C63B(H63D,
 H63E,H63F), C64B(H64D,H64E,H64F), C65B(H65D,H65E,H65F), C70B(H70D,H70E,H70F),
 C71B(H71D,H71E,H71F), C90A(H90A,H90B,H90C), C92A(H92A,H92B,H92C), C14(H14A,
 H14B,H14C), C15(H15A,H15B,H15C), C95A(H95A,H95B,H95C), C93A(H93A,H93B,H93C),
 C90B(H90D,H90E,H90F), C92B(H92D,H92E,H92F), C17(H17A,H9B,H17B), C18(H18A,H18B,
 H18C), C93B(H93D,H93E,H93F), C95B(H95D,H95E,H95F)
8.c Aromatic/amide H refined with riding coordinates:
 C31(H31), C32(H32), C36(H36), C7(H7), C38(H38), C33(H33), C35(H35), C2(H2),
 C3(H3), C1(H1), C4(H4), C6(H6)
8.d Idealised Me refined as rotating group:
 C009(H00D,H00E,H00F), C004(H00G,H00H,H00I), C015(H01A,H01B,H01C), C014(H01D,
 H01E,H01F), C011(H01G,H01H,H01I), C07(H07A,H07B,H07C), C06(H06A,H06B,H06C),
 C0AA(H0AA,H0AB,H0AC), C64(H64G,H64H,H64I), C57(H57A,H57B,H57C), C61(H61G,H61H,
 H61I), C50(H50A,H50B,H50C), C68(H68G,H68H,H68I), C67(H67G,H67H,H67I), C43(H43A,
 H43B,H43C), C44(H44A,H44B,H44C), C59(H59A,H59B,H59C), C47(H47A,H47B,H47C),
 C48(H48A,H48B,H48C), C65(H65G,H65H,H65I), C63(H63G,H63H,H63I), C66(H66G,H66H,
 H66I), C52(H52A,H52B,H52C), C62(H62G,H62H,H62I), C39(H39A,H39B,H39C), C46(H46A,
 H46B,H46C), C60(H60G,H60H,H60I), C41(H41A,H41B,H41C), C53(H53A,H53B,H53C),
 C56(H56A,H56B,H56C), C55(H55A,H55B,H55C), C60A(H60A,H60B,H60C), C61A(H61A,H61B,
 H61C), C62A(H62A,H62B,H62C), C64A(H64A,H64B,H64C), C65A(H65A,H65B,H65C),
 C69A(H69A,H69B,H69C), C66A(H66A,H66B,H66C), C66B(H66D,H66E,H66F), C68B(H68D,
 H68E,H68F), C67B(H67D,H67E,H67F), C60B(H60D,H60E,H60F), C62B(H62D,H62E,H62F),
 C61B(H61D,H61E,H61F), C69B(H69D,H69E,H69F)
;
_olex2_submission_special_instructions 'No special instructions were received'
_oxdiff_exptl_absorpt_empirical_details
;
Empirical correction (ABSPACK) includes:
- Absorption correction using spherical harmonics
- Frame scaling
;
_oxdiff_exptl_absorpt_empirical_full_max 2.072
_oxdiff_exptl_absorpt_empirical_full_min 0.527

loop_
_space_group_symop_operation_xyz
'x, y, z'
'-x, y+1/2, -z+1/2'
'-x, -y, -z'
'x, -y-1/2, z-1/2'

loop_
_atom_site_label
_atom_site_type_symbol
_atom_site_fract_x
_atom_site_fract_y
_atom_site_fract_z
_atom_site_U_iso_or_equiv
_atom_site_adp_type
_atom_site_occupancy
_atom_site_site_symmetry_order
_atom_site_calc_flag
_atom_site_refinement_flags_posn
_atom_site_refinement_flags_adp
_atom_site_refinement_flags_occupancy
_atom_site_disorder_assembly
_atom_site_disorder_group
U1 U 0.94411(2) 0.42098(2) 0.69252(2) 0.01579(7) Uani 1 1 d . . . . .
U2 U 0.56353(2) 0.88027(2) 0.30206(2) 0.01876(7) Uani 1 1 d D . . . .
Si6 Si 1.11604(8) 0.43962(13) 0.70313(9) 0.0232(4) Uani 1 1 d . . . . .
Si5 Si 0.97529(8) 0.44990(13) 0.86700(7) 0.0202(4) Uani 1 1 d . . . . .
Si8 Si 0.77998(8) 0.50081(14) 0.62984(9) 0.0276(4) Uani 1 1 d . . . . .
Si9 Si 0.87841(9) 0.32440(14) 0.52687(8) 0.0273(4) Uani 1 1 d . . . . .
Si7 Si 0.89332(9) 0.57480(13) 0.58722(8) 0.0278(4) Uani 1 1 d . . . . .
Si10 Si 0.81378(8) 0.25990(13) 0.62931(9) 0.0247(4) Uani 1 1 d . . . . .
Si0A Si 0.5129(10) 0.8619(12) 0.1176(6) 0.0389(12) Uani 0.496(7) 1 d D U P A 1
C02A C 0.5552(5) 0.6880(8) 0.1505(4) 0.0550(19) Uani 0.496(7) 1 d . U P A 1
H02A H 0.5429 0.6910 0.1800 0.082 Uiso 0.496(7) 1 calc R . P A 1
H02B H 0.5250 0.6638 0.1160 0.082 Uiso 0.496(7) 1 calc R . P A 1
H02C H 0.5889 0.6530 0.1636 0.082 Uiso 0.496(7) 1 calc R . P A 1
C006 C 0.5266(7) 0.9595(13) 0.0836(6) 0.038(2) Uani 0.496(7) 1 d . U P A 1
H006 H 0.5224 0.9382 0.0464 0.045 Uiso 0.496(7) 1 calc R . P A 1
C00A C 0.3918(4) 0.8564(8) 0.0611(5) 0.0543(19) Uani 0.496(7) 1 d . U P A 1
H00A H 0.3924 0.8659 0.0978 0.081 Uiso 0.496(7) 1 calc R . P A 1
H00B H 0.3875 0.9100 0.0416 0.081 Uiso 0.496(7) 1 calc R . P A 1
H00C H 0.3601 0.8197 0.0379 0.081 Uiso 0.496(7) 1 calc R . P A 1
C009 C 0.4843(8) 1.0292(14) 0.0666(7) 0.044(3) Uani 0.496(7) 1 d . U P A 1
H00D H 0.4863 1.0560 0.1007 0.066 Uiso 0.496(7) 1 calc GR . P A 1
H00E H 0.4464 1.0066 0.0438 0.066 Uiso 0.496(7) 1 calc GR . P A 1
H00F H 0.4927 1.0706 0.0443 0.066 Uiso 0.496(7) 1 calc GR . P A 1
C004 C 0.5892(8) 0.9946(15) 0.1133(8) 0.044(3) Uani 0.496(7) 1 d . U P A 1
H00G H 0.5975 1.0218 0.0849 0.065 Uiso 0.496(7) 1 calc GR . P A 1
H00H H 0.6156 0.9484 0.1309 0.065 Uiso 0.496(7) 1 calc GR . P A 1
H00I H 0.5931 1.0354 0.1424 0.065 Uiso 0.496(7) 1 calc GR . P A 1
C007 C 0.5704(8) 0.7870(15) 0.1361(8) 0.047(2) Uani 0.496(7) 1 d . U P A 1
H007 H 0.6035 0.8081 0.1709 0.056 Uiso 0.496(7) 1 calc R . P A 1
C015 C 0.5892(10) 0.7753(16) 0.0891(9) 0.059(4) Uani 0.496(7) 1 d . U P A 1
H01A H 0.6235 0.7411 0.1038 0.088 Uiso 0.496(7) 1 calc GR . P A 1
H01B H 0.5969 0.8301 0.0776 0.088 Uiso 0.496(7) 1 calc GR . P A 1
H01C H 0.5592 0.7473 0.0563 0.088 Uiso 0.496(7) 1 calc GR . P A 1
C010 C 0.4414(7) 0.8193(14) 0.0695(8) 0.045(2) Uani 0.496(7) 1 d . U P A 1
H010 H 0.4405 0.7615 0.0834 0.054 Uiso 0.496(7) 1 calc R . P A 1
C014 C 0.4336(8) 0.8090(15) 0.0092(8) 0.051(4) Uani 0.496(7) 1 d . U P A 1
H01D H 0.3961 0.7862 -0.0150 0.076 Uiso 0.496(7) 1 calc GR . P A 1
H01E H 0.4624 0.7707 0.0094 0.076 Uiso 0.496(7) 1 calc GR . P A 1
H01F H 0.4375 0.8636 -0.0055 0.076 Uiso 0.496(7) 1 calc GR . P A 1
Si0B Si 0.5146(10) 0.8507(12) 0.1195(6) 0.0389(12) Uani 0.504(7) 1 d D U P A 2
C00B C 0.3918(4) 0.8564(8) 0.0611(5) 0.0543(19) Uani 0.504(7) 1 d . U P A 2
H00J H 0.3900 0.7968 0.0517 0.081 Uiso 0.504(7) 1 calc R . P A 2
H00K H 0.3925 0.8629 0.0981 0.081 Uiso 0.504(7) 1 calc R . P A 2
H00L H 0.3587 0.8851 0.0320 0.081 Uiso 0.504(7) 1 calc R . P A 2
C008 C 0.4463(8) 0.8950(14) 0.0633(8) 0.047(2) Uani 0.504(7) 1 d . U P A 2
H008 H 0.4452 0.8929 0.0252 0.057 Uiso 0.504(7) 1 calc R . P A 2
C011 C 0.4378(8) 0.9834(14) 0.0780(8) 0.049(3) Uani 0.504(7) 1 d . U P A 2
H01G H 0.4015 1.0046 0.0491 0.074 Uiso 0.504(7) 1 calc GR . P A 2
H01H H 0.4683 1.0190 0.0795 0.074 Uiso 0.504(7) 1 calc GR . P A 2
H01I H 0.4381 0.9838 0.1150 0.074 Uiso 0.504(7) 1 calc GR . P A 2
C02B C 0.5552(5) 0.6880(8) 0.1505(4) 0.0550(19) Uani 0.504(7) 1 d . U P A 2
H02D H 0.5579 0.7054 0.1871 0.082 Uiso 0.504(7) 1 calc R . P A 2
H02E H 0.5509 0.6271 0.1468 0.082 Uiso 0.504(7) 1 calc R . P A 2
H02F H 0.5894 0.7048 0.1484 0.082 Uiso 0.504(7) 1 calc R . P A 2
C05 C 0.5057(8) 0.7284(13) 0.1041(8) 0.044(2) Uani 0.504(7) 1 d . U P A 2
H05 H 0.4717 0.7101 0.1077 0.053 Uiso 0.504(7) 1 calc R . P A 2
C07 C 0.4948(9) 0.7076(14) 0.0425(8) 0.049(3) Uani 0.504(7) 1 d . U P A 2
H07A H 0.5270 0.7262 0.0372 0.074 Uiso 0.504(7) 1 calc GR . P A 2
H07B H 0.4606 0.7365 0.0154 0.074 Uiso 0.504(7) 1 calc GR . P A 2
H07C H 0.4899 0.6471 0.0362 0.074 Uiso 0.504(7) 1 calc GR . P A 2
C06 C 0.6339(7) 0.8575(14) 0.1480(8) 0.047(4) Uani 0.504(7) 1 d . U P A 2
H06A H 0.6619 0.8772 0.1366 0.071 Uiso 0.504(7) 1 calc GR . P A 2
H06B H 0.6362 0.7965 0.1519 0.071 Uiso 0.504(7) 1 calc GR . P A 2
H06C H 0.6414 0.8828 0.1844 0.071 Uiso 0.504(7) 1 calc GR . P A 2
C0AA C 0.5749(9) 0.9728(14) 0.0865(9) 0.049(4) Uani 0.504(7) 1 d . U P A 2
H0AA H 0.5749 1.0089 0.1164 0.074 Uiso 0.504(7) 1 calc GR . P A 2
H0AB H 0.5414 0.9848 0.0506 0.074 Uiso 0.504(7) 1 calc GR . P A 2
H0AC H 0.6088 0.9835 0.0822 0.074 Uiso 0.504(7) 1 calc GR . P A 2
C012 C 0.5739(8) 0.8828(14) 0.1022(8) 0.045(2) Uani 0.504(7) 1 d . U P A 2
H012 H 0.5673 0.8500 0.0676 0.053 Uiso 0.504(7) 1 calc R . P A 2
C37 C 1.0569(3) 0.4116(5) 0.7206(3) 0.0216(14) Uani 1 1 d . . . . .
C31 C 0.9957(3) 0.2759(5) 0.7094(3) 0.0231(15) Uani 1 1 d . . . . .
H31 H 0.9883 0.2264 0.6873 0.028 Uiso 1 1 calc R . . . .
C32 C 0.9689(3) 0.2760(5) 0.7444(3) 0.0191(13) Uani 1 1 d . . . . .
H32 H 0.9482 0.2260 0.7404 0.023 Uiso 1 1 calc R . . . .
C30 C 0.8703(3) 0.4697(4) 0.5979(3) 0.0199(14) Uani 1 1 d . . . . .
C36 C 1.0515(3) 0.4661(5) 0.7598(3) 0.0213(14) Uani 1 1 d . . . . .
H36 H 1.0727 0.5158 0.7648 0.026 Uiso 1 1 calc R . . . .
C34 C 0.9879(3) 0.4125(4) 0.8060(3) 0.0191(13) Uani 1 1 d . . . . .
C64 C 0.8158(3) 0.2512(5) 0.7001(3) 0.0315(17) Uani 1 1 d . . . . .
H64G H 0.8001 0.3021 0.7079 0.047 Uiso 1 1 calc GR . . . .
H64H H 0.8548 0.2441 0.7293 0.047 Uiso 1 1 calc GR . . . .
H64I H 0.7934 0.2028 0.7005 0.047 Uiso 1 1 calc GR . . . .
C57 C 0.9304(3) 0.6195(5) 0.6612(3) 0.0263(15) Uani 1 1 d . . . . .
H57A H 0.9602 0.5811 0.6858 0.039 Uiso 1 1 calc GR . . . .
H57B H 0.9032 0.6269 0.6760 0.039 Uiso 1 1 calc GR . . . .
H57C H 0.9470 0.6737 0.6602 0.039 Uiso 1 1 calc GR . . . .
C27 C 0.8720(3) 0.3830(5) 0.5844(3) 0.0211(14) Uani 1 1 d . . . . .
C7 C 0.4555(3) 0.8387(5) 0.2399(3) 0.0222(14) Uani 1 1 d . . . . .
H7 H 0.4346 0.7895 0.2374 0.027 Uiso 1 1 calc R . . . .
C28 C 0.8472(3) 0.3572(4) 0.6213(3) 0.0202(14) Uani 1 1 d . . . . .
C61 C 0.7255(3) 0.4996(6) 0.5533(4) 0.041(2) Uani 1 1 d . . . . .
H61G H 0.7153 0.4417 0.5408 0.061 Uiso 1 1 calc GR . . . .
H61H H 0.7409 0.5265 0.5302 0.061 Uiso 1 1 calc GR . . . .
H61I H 0.6919 0.5301 0.5490 0.061 Uiso 1 1 calc GR . . . .
C38 C 1.0309(3) 0.3316(5) 0.6996(3) 0.0227(14) Uani 1 1 d . . . . .
H38 H 1.0400 0.3109 0.6712 0.027 Uiso 1 1 calc R . . . .
C33 C 0.9651(3) 0.3310(5) 0.7834(3) 0.0216(14) Uani 1 1 d . . . . .
H33 H 0.9419 0.3096 0.7989 0.026 Uiso 1 1 calc R . . . .
C42 C 1.0427(3) 0.4311(6) 0.9348(3) 0.0306(17) Uani 1 1 d . . . . .
H42 H 1.0353 0.4497 0.9667 0.037 Uiso 1 1 calc R . . . .
C35 C 1.0230(3) 0.4671(5) 0.7939(3) 0.0195(13) Uani 1 1 d . . . . .
H35 H 1.0293 0.5182 0.8141 0.023 Uiso 1 1 calc R . . . .
C29 C 0.8443(3) 0.4471(5) 0.6360(3) 0.0218(14) Uani 1 1 d . . . . .
C45 C 0.9591(3) 0.5661(5) 0.8591(3) 0.0248(15) Uani 1 1 d . . . . .
H45 H 0.9945 0.5950 0.8648 0.030 Uiso 1 1 calc R . . . .
C8 C 0.4541(3) 0.8948(6) 0.2801(4) 0.040(2) Uani 1 1 d D . . . .
C50 C 1.1981(4) 0.4473(7) 0.8201(4) 0.047(2) Uani 1 1 d . . . . .
H50A H 1.1701 0.4340 0.8331 0.070 Uiso 1 1 calc GR . . . .
H50B H 1.1985 0.5078 0.8143 0.070 Uiso 1 1 calc GR . . . .
H50C H 1.2355 0.4292 0.8488 0.070 Uiso 1 1 calc GR . . . .
C68 C 0.8946(4) 0.3950(6) 0.4801(4) 0.042(2) Uani 1 1 d . . . . .
H68G H 0.9329 0.4171 0.5014 0.063 Uiso 1 1 calc GR . . . .
H68H H 0.8676 0.4414 0.4672 0.063 Uiso 1 1 calc GR . . . .
H68I H 0.8917 0.3634 0.4472 0.063 Uiso 1 1 calc GR . . . .
C67 C 0.9330(4) 0.2406(6) 0.5540(4) 0.039(2) Uani 1 1 d . . . . .
H67G H 0.9246 0.2018 0.5777 0.059 Uiso 1 1 calc GR . . . .
H67H H 0.9701 0.2657 0.5765 0.059 Uiso 1 1 calc GR . . . .
H67I H 0.9329 0.2100 0.5219 0.059 Uiso 1 1 calc GR . . . .
C43 C 1.0578(4) 0.3382(6) 0.9443(4) 0.046(2) Uani 1 1 d . . . . .
H43A H 1.0619 0.3161 0.9120 0.069 Uiso 1 1 calc GR . . . .
H43B H 1.0278 0.3078 0.9480 0.069 Uiso 1 1 calc GR . . . .
H43C H 1.0933 0.3313 0.9791 0.069 Uiso 1 1 calc GR . . . .
C44 C 1.0936(3) 0.4815(6) 0.9395(3) 0.039(2) Uani 1 1 d . . . . .
H44A H 1.0845 0.5412 0.9358 0.058 Uiso 1 1 calc GR . . . .
H44B H 1.1027 0.4645 0.9092 0.058 Uiso 1 1 calc GR . . . .
H44C H 1.1260 0.4708 0.9764 0.058 Uiso 1 1 calc GR . . . .
C51 C 1.1256(4) 0.5594(6) 0.7028(5) 0.043(2) Uani 1 1 d . . . . .
H51 H 1.1339 0.5783 0.7417 0.051 Uiso 1 1 calc R . . . .
C59 C 0.8338(4) 0.6460(6) 0.5414(4) 0.056(3) Uani 1 1 d . . . . .
H59A H 0.8034 0.6413 0.5521 0.084 Uiso 1 1 calc GR . . . .
H59B H 0.8197 0.6299 0.5015 0.084 Uiso 1 1 calc GR . . . .
H59C H 0.8474 0.7038 0.5465 0.084 Uiso 1 1 calc GR . . . .
C47 C 0.9137(4) 0.5916(5) 0.8003(4) 0.0352(19) Uani 1 1 d . . . . .
H47A H 0.8773 0.5679 0.7939 0.053 Uiso 1 1 calc GR . . . .
H47B H 0.9237 0.5704 0.7715 0.053 Uiso 1 1 calc GR . . . .
H47C H 0.9108 0.6527 0.7979 0.053 Uiso 1 1 calc GR . . . .
C48 C 1.1826(4) 0.3062(6) 0.7738(4) 0.046(2) Uani 1 1 d . . . . .
H48A H 1.1751 0.2768 0.7387 0.069 Uiso 1 1 calc GR . . . .
H48B H 1.1530 0.2926 0.7846 0.069 Uiso 1 1 calc GR . . . .
H48C H 1.2193 0.2888 0.8041 0.069 Uiso 1 1 calc GR . . . .
C65 C 0.8488(4) 0.1625(5) 0.6203(3) 0.0339(18) Uani 1 1 d . . . . .
H65G H 0.8305 0.1130 0.6262 0.051 Uiso 1 1 calc GR . . . .
H65H H 0.8888 0.1628 0.6481 0.051 Uiso 1 1 calc GR . . . .
H65I H 0.8453 0.1612 0.5819 0.051 Uiso 1 1 calc GR . . . .
C5 C 0.5139(4) 0.8880(6) 0.1874(4) 0.037(2) Uani 1 1 d D . . . .
C63 C 0.7372(3) 0.2557(6) 0.5753(4) 0.038(2) Uani 1 1 d . . . . .
H63G H 0.7177 0.3052 0.5793 0.057 Uiso 1 1 calc GR . . . .
H63H H 0.7199 0.2052 0.5813 0.057 Uiso 1 1 calc GR . . . .
H63I H 0.7343 0.2545 0.5371 0.057 Uiso 1 1 calc GR . . . .
C40 C 0.9183(3) 0.3847(5) 0.8714(3) 0.0262(16) Uani 1 1 d . . . . .
H40 H 0.9269 0.3251 0.8669 0.031 Uiso 1 1 calc R . . . .
C66 C 0.8079(4) 0.2765(6) 0.4789(3) 0.040(2) Uani 1 1 d . . . . .
H66G H 0.7788 0.3199 0.4664 0.060 Uiso 1 1 calc GR . . . .
H66H H 0.7990 0.2330 0.4996 0.060 Uiso 1 1 calc GR . . . .
H66I H 0.8093 0.2518 0.4458 0.060 Uiso 1 1 calc GR . . . .
C52 C 1.1781(4) 0.5825(6) 0.6964(5) 0.043(2) Uani 1 1 d . . . . .
H52A H 1.1734 0.5634 0.6595 0.065 Uiso 1 1 calc GR . . . .
H52B H 1.2112 0.5555 0.7266 0.065 Uiso 1 1 calc GR . . . .
H52C H 1.1831 0.6433 0.6992 0.065 Uiso 1 1 calc GR . . . .
C49 C 1.1831(3) 0.4020(5) 0.7644(3) 0.0276(16) Uani 1 1 d . . . . .
H49 H 1.2143 0.4133 0.7545 0.033 Uiso 1 1 calc R . . . .
C62 C 0.7476(4) 0.4499(7) 0.6713(4) 0.043(2) Uani 1 1 d . . . . .
H62G H 0.7369 0.3923 0.6580 0.065 Uiso 1 1 calc GR . . . .
H62H H 0.7140 0.4812 0.6660 0.065 Uiso 1 1 calc GR . . . .
H62I H 0.7749 0.4494 0.7116 0.065 Uiso 1 1 calc GR . . . .
C39 C 0.8592(3) 0.4027(6) 0.8228(3) 0.0343(19) Uani 1 1 d . . . . .
H39A H 0.8605 0.4011 0.7865 0.051 Uiso 1 1 calc GR . . . .
H39B H 0.8467 0.4582 0.8281 0.051 Uiso 1 1 calc GR . . . .
H39C H 0.8327 0.3604 0.8228 0.051 Uiso 1 1 calc GR . . . .
C2 C 0.5164(4) 1.0256(6) 0.2876(5) 0.056(3) Uani 1 1 d . . . . .
H2 H 0.5261 1.0755 0.3095 0.067 Uiso 1 1 calc R . . . .
C54 C 1.1075(4) 0.3813(7) 0.6379(4) 0.040(2) Uani 1 1 d . . . . .
H54 H 1.1048 0.3207 0.6457 0.048 Uiso 1 1 calc R . . . .
C3 C 0.5401(5) 1.0223(6) 0.2506(4) 0.058(4) Uani 1 1 d . . . . .
H3 H 0.5626 1.0702 0.2542 0.070 Uiso 1 1 calc R . . . .
C46 C 0.9441(4) 0.6011(6) 0.9046(4) 0.0348(19) Uani 1 1 d . . . . .
H46A H 0.9740 0.5866 0.9423 0.052 Uiso 1 1 calc GR . . . .
H46B H 0.9084 0.5768 0.8994 0.052 Uiso 1 1 calc GR . . . .
H46C H 0.9405 0.6620 0.9009 0.052 Uiso 1 1 calc GR . . . .
C58 C 0.9425(5) 0.5767(7) 0.5563(4) 0.055(3) Uani 1 1 d . . . . .
H58A H 0.9519 0.6347 0.5524 0.083 Uiso 1 1 calc R . . . .
H58B H 0.9769 0.5462 0.5811 0.083 Uiso 1 1 calc R . . . .
H58C H 0.9247 0.5501 0.5189 0.083 Uiso 1 1 calc R . . . .
C60 C 0.7912(4) 0.6123(6) 0.6548(4) 0.044(2) Uani 1 1 d . . . . .
H60G H 0.7557 0.6355 0.6511 0.066 Uiso 1 1 calc GR . . . .
H60H H 0.8040 0.6451 0.6317 0.066 Uiso 1 1 calc GR . . . .
H60I H 0.8198 0.6144 0.6946 0.066 Uiso 1 1 calc GR . . . .
C41 C 0.9176(4) 0.3904(6) 0.9289(4) 0.041(2) Uani 1 1 d . . . . .
H41A H 0.9090 0.4480 0.9351 0.062 Uiso 1 1 calc GR . . . .
H41B H 0.9545 0.3742 0.9593 0.062 Uiso 1 1 calc GR . . . .
H41C H 0.8886 0.3527 0.9289 0.062 Uiso 1 1 calc GR . . . .
C1 C 0.4821(4) 0.9735(7) 0.3003(5) 0.058(3) Uani 1 1 d . . . . .
H1 H 0.4754 0.9956 0.3299 0.069 Uiso 1 1 calc R . . . .
C53 C 1.0770(4) 0.6080(6) 0.6647(6) 0.052(3) Uani 1 1 d . . . . .
H53A H 1.0453 0.5966 0.6727 0.078 Uiso 1 1 calc GR . . . .
H53B H 1.0665 0.5927 0.6254 0.078 Uiso 1 1 calc GR . . . .
H53C H 1.0863 0.6677 0.6703 0.078 Uiso 1 1 calc GR . . . .
C4 C 0.5395(5) 0.9679(8) 0.2100(4) 0.072(4) Uani 1 1 d . . . . .
H4 H 0.5613 0.9880 0.1927 0.086 Uiso 1 1 calc R . . . .
C56 C 1.0526(4) 0.4028(8) 0.5847(4) 0.058(3) Uani 1 1 d . . . . .
H56A H 1.0560 0.4583 0.5709 0.088 Uiso 1 1 calc GR . . . .
H56B H 1.0212 0.4027 0.5940 0.088 Uiso 1 1 calc GR . . . .
H56C H 1.0457 0.3611 0.5552 0.088 Uiso 1 1 calc GR . . . .
C55 C 1.1579(4) 0.3893(8) 0.6250(5) 0.056(3) Uani 1 1 d . . . . .
H55A H 1.1927 0.3748 0.6590 0.084 Uiso 1 1 calc GR . . . .
H55B H 1.1604 0.4469 0.6138 0.084 Uiso 1 1 calc GR . . . .
H55C H 1.1527 0.3512 0.5941 0.084 Uiso 1 1 calc GR . . . .
C6 C 0.4790(3) 0.8354(5) 0.2026(3) 0.0228(15) Uani 1 1 d . . . . .
H6 H 0.4694 0.7848 0.1815 0.027 Uiso 1 1 calc R . . . .
Si1A Si 0.72092(15) 0.8263(3) 0.32128(18) 0.0257(9) Uani 0.518(3) 1 d D U P B 1
C60A C 0.7026(7) 0.7213(12) 0.2851(8) 0.035(3) Uani 0.518(3) 1 d . U P B 1
H60A H 0.7330 0.7029 0.2769 0.052 Uiso 0.518(3) 1 calc GR . P B 1
H60B H 0.6675 0.7260 0.2496 0.052 Uiso 0.518(3) 1 calc GR . P B 1
H60C H 0.6976 0.6805 0.3099 0.052 Uiso 0.518(3) 1 calc GR . P B 1
C61A C 0.7888(7) 0.8148(11) 0.3886(8) 0.039(4) Uani 0.518(3) 1 d . U P B 1
H61A H 0.7868 0.7649 0.4091 0.058 Uiso 0.518(3) 1 calc GR . P B 1
H61B H 0.7946 0.8643 0.4124 0.058 Uiso 0.518(3) 1 calc GR . P B 1
H61C H 0.8202 0.8093 0.3794 0.058 Uiso 0.518(3) 1 calc GR . P B 1
C62A C 0.7357(8) 0.8945(11) 0.2734(9) 0.040(4) Uani 0.518(3) 1 d . U P B 1
H62A H 0.7666 0.8706 0.2678 0.061 Uiso 0.518(3) 1 calc GR . P B 1
H62B H 0.7466 0.9503 0.2903 0.061 Uiso 0.518(3) 1 calc GR . P B 1
H62C H 0.7019 0.8989 0.2368 0.061 Uiso 0.518(3) 1 calc GR . P B 1
Si2A Si 0.68687(17) 1.0559(2) 0.35268(17) 0.0244(8) Uani 0.518(3) 1 d D U P B 1
C63A C 0.6565(4) 1.1399(5) 0.3807(4) 0.0389(19) Uani 0.518(3) 1 d . U P B 1
H63A H 0.6697 1.1948 0.3754 0.058 Uiso 0.518(3) 1 calc R . P B 1
H63B H 0.6153 1.1380 0.3601 0.058 Uiso 0.518(3) 1 calc R . P B 1
H63C H 0.6689 1.1304 0.4211 0.058 Uiso 0.518(3) 1 calc R . P B 1
C64A C 0.7660(6) 1.0630(10) 0.3963(7) 0.032(3) Uani 0.518(3) 1 d . U P B 1
H64A H 0.7799 1.1122 0.3845 0.047 Uiso 0.518(3) 1 calc GR . P B 1
H64B H 0.7835 1.0125 0.3904 0.047 Uiso 0.518(3) 1 calc GR . P B 1
H64C H 0.7757 1.0679 0.4365 0.047 Uiso 0.518(3) 1 calc GR . P B 1
C65A C 0.6712(7) 1.0769(11) 0.2768(7) 0.032(3) Uani 0.518(3) 1 d . U P B 1
H65A H 0.6375 1.1120 0.2585 0.048 Uiso 0.518(3) 1 calc GR . P B 1
H65B H 0.6647 1.0238 0.2563 0.048 Uiso 0.518(3) 1 calc GR . P B 1
H65C H 0.7033 1.1058 0.2762 0.048 Uiso 0.518(3) 1 calc GR . P B 1
Si3A Si 0.63357(17) 0.7196(2) 0.38992(16) 0.0268(9) Uani 0.518(3) 1 d D U P B 1
C69A C 0.5967(8) 0.7063(11) 0.4351(8) 0.038(4) Uani 0.518(3) 1 d . U P B 1
H69A H 0.5814 0.6495 0.4304 0.057 Uiso 0.518(3) 1 calc GR . P B 1
H69B H 0.5659 0.7469 0.4235 0.057 Uiso 0.518(3) 1 calc GR . P B 1
H69C H 0.6236 0.7156 0.4750 0.057 Uiso 0.518(3) 1 calc GR . P B 1
C70A C 0.6993(5) 0.6411(7) 0.4074(6) 0.071(3) Uani 0.518(3) 1 d . U P B 1
H70A H 0.6884 0.5840 0.4115 0.106 Uiso 0.518(3) 1 calc R . P B 1
H70B H 0.7094 0.6430 0.3763 0.106 Uiso 0.518(3) 1 calc R . P B 1
H70C H 0.7317 0.6585 0.4427 0.106 Uiso 0.518(3) 1 calc R . P B 1
C71A C 0.5809(3) 0.6857(5) 0.3159(3) 0.0305(16) Uani 0.518(3) 1 d . U P B 1
H71A H 0.5692 0.6279 0.3171 0.046 Uiso 0.518(3) 1 calc R . P B 1
H71B H 0.5478 0.7224 0.3019 0.046 Uiso 0.518(3) 1 calc R . P B 1
H71C H 0.5983 0.6892 0.2906 0.046 Uiso 0.518(3) 1 calc R . P B 1
Si4A Si 0.65246(19) 0.9561(3) 0.47009(16) 0.0318(10) Uani 0.518(3) 1 d D U P B 1
C66A C 0.6497(11) 0.8718(13) 0.5173(8) 0.050(5) Uani 0.518(3) 1 d . U P B 1
H66A H 0.6757 0.8268 0.5200 0.075 Uiso 0.518(3) 1 calc GR . P B 1
H66B H 0.6112 0.8495 0.5016 0.075 Uiso 0.518(3) 1 calc GR . P B 1
H66C H 0.6606 0.8947 0.5552 0.075 Uiso 0.518(3) 1 calc GR . P B 1
C67A C 0.7180(5) 1.0294(10) 0.5046(5) 0.077(3) Uani 0.518(3) 1 d . U P B 1
H67A H 0.7160 1.0715 0.4770 0.116 Uiso 0.518(3) 1 calc R . P B 1
H67B H 0.7184 1.0572 0.5377 0.116 Uiso 0.518(3) 1 calc R . P B 1
H67C H 0.7524 0.9962 0.5166 0.116 Uiso 0.518(3) 1 calc R . P B 1
C68A C 0.5909(5) 1.0519(9) 0.4470(7) 0.080(3) Uani 0.518(3) 1 d . U P B 1
H68A H 0.5966 1.0923 0.4223 0.120 Uiso 0.518(3) 1 calc R . P B 1
H68B H 0.5532 1.0273 0.4268 0.120 Uiso 0.518(3) 1 calc R . P B 1
H68C H 0.5946 1.0804 0.4812 0.120 Uiso 0.518(3) 1 calc R . P B 1
C10 C 0.6457(7) 0.9119(10) 0.4017(6) 0.027(3) Uani 0.518(3) 1 d D U P B 1
C11 C 0.6516(7) 0.8276(8) 0.3817(7) 0.0273(19) Uani 0.518(3) 1 d D U P B 1
C12 C 0.6672(5) 0.8659(10) 0.3407(6) 0.022(2) Uani 0.518(3) 1 d D U P B 1
C9 C 0.6626(6) 0.9512(8) 0.3621(5) 0.021(2) Uani 0.518(3) 1 d D U P B 1
Si2B Si 0.65122(17) 1.0470(3) 0.42617(18) 0.0266(9) Uani 0.482(3) 1 d D U P B 2
C63B C 0.6565(4) 1.1399(5) 0.3807(4) 0.0389(19) Uani 0.482(3) 1 d . U P B 2
H63D H 0.6580 1.1929 0.3998 0.058 Uiso 0.482(3) 1 calc R . P B 2
H63E H 0.6908 1.1337 0.3762 0.058 Uiso 0.482(3) 1 calc R . P B 2
H63F H 0.6235 1.1395 0.3433 0.058 Uiso 0.482(3) 1 calc R . P B 2
C64B C 0.7180(5) 1.0294(10) 0.5046(5) 0.077(3) Uani 0.482(3) 1 d . U P B 2
H64D H 0.7244 1.0805 0.5272 0.116 Uiso 0.482(3) 1 calc R . P B 2
H64E H 0.7097 0.9830 0.5237 0.116 Uiso 0.482(3) 1 calc R . P B 2
H64F H 0.7518 1.0163 0.5006 0.116 Uiso 0.482(3) 1 calc R . P B 2
C65B C 0.5909(5) 1.0519(9) 0.4470(7) 0.080(3) Uani 0.482(3) 1 d . U P B 2
H65D H 0.5917 1.1061 0.4645 0.120 Uiso 0.482(3) 1 calc R . P B 2
H65E H 0.5547 1.0451 0.4130 0.120 Uiso 0.482(3) 1 calc R . P B 2
H65F H 0.5957 1.0070 0.4739 0.120 Uiso 0.482(3) 1 calc R . P B 2
Si4B Si 0.64529(18) 0.8139(3) 0.47305(18) 0.0273(9) Uani 0.482(3) 1 d D U P B 2
C66B C 0.6143(9) 0.7055(13) 0.4683(9) 0.040(4) Uani 0.482(3) 1 d . U P B 2
H66D H 0.6270 0.6831 0.5066 0.060 Uiso 0.482(3) 1 calc GR . P B 2
H66E H 0.6269 0.6686 0.4469 0.060 Uiso 0.482(3) 1 calc GR . P B 2
H66F H 0.5731 0.7090 0.4490 0.060 Uiso 0.482(3) 1 calc GR . P B 2
C68B C 0.6166(8) 0.8799(11) 0.5124(7) 0.029(3) Uani 0.482(3) 1 d . U P B 2
H68D H 0.5753 0.8813 0.4913 0.043 Uiso 0.482(3) 1 calc GR . P B 2
H68E H 0.6314 0.9369 0.5163 0.043 Uiso 0.482(3) 1 calc GR . P B 2
H68F H 0.6280 0.8560 0.5501 0.043 Uiso 0.482(3) 1 calc GR . P B 2
C67B C 0.7238(7) 0.8057(13) 0.5184(7) 0.040(4) Uani 0.482(3) 1 d . U P B 2
H67D H 0.7318 0.7810 0.5551 0.059 Uiso 0.482(3) 1 calc GR . P B 2
H67E H 0.7407 0.8616 0.5243 0.059 Uiso 0.482(3) 1 calc GR . P B 2
H67F H 0.7399 0.7703 0.4993 0.059 Uiso 0.482(3) 1 calc GR . P B 2
Si1B Si 0.72572(17) 0.9533(3) 0.33888(19) 0.0303(10) Uani 0.482(3) 1 d D U P B 2
C60B C 0.7593(8) 0.8753(13) 0.3120(9) 0.041(4) Uani 0.482(3) 1 d . U P B 2
H60D H 0.7337 0.8622 0.2724 0.061 Uiso 0.482(3) 1 calc GR . P B 2
H60E H 0.7676 0.8242 0.3348 0.061 Uiso 0.482(3) 1 calc GR . P B 2
H60F H 0.7945 0.8984 0.3148 0.061 Uiso 0.482(3) 1 calc GR . P B 2
C62B C 0.6987(8) 1.0398(13) 0.2855(8) 0.038(4) Uani 0.482(3) 1 d . U P B 2
H62D H 0.7292 1.0601 0.2779 0.057 Uiso 0.482(3) 1 calc GR . P B 2
H62E H 0.6850 1.0857 0.3004 0.057 Uiso 0.482(3) 1 calc GR . P B 2
H62F H 0.6677 1.0189 0.2503 0.057 Uiso 0.482(3) 1 calc GR . P B 2
C61B C 0.7833(7) 0.9981(14) 0.4063(8) 0.042(4) Uani 0.482(3) 1 d . U P B 2
H61D H 0.8001 0.9533 0.4343 0.063 Uiso 0.482(3) 1 calc GR . P B 2
H61E H 0.7675 1.0409 0.4212 0.063 Uiso 0.482(3) 1 calc GR . P B 2
H61F H 0.8124 1.0233 0.3983 0.063 Uiso 0.482(3) 1 calc GR . P B 2
Si3B Si 0.65683(17) 0.7160(3) 0.34320(18) 0.0263(9) Uani 0.482(3) 1 d D U P B 2
C69B C 0.6716(9) 0.7115(12) 0.2800(9) 0.038(4) Uani 0.482(3) 1 d . U P B 2
H69D H 0.7119 0.7204 0.2926 0.057 Uiso 0.482(3) 1 calc GR . P B 2
H69E H 0.6499 0.7553 0.2528 0.057 Uiso 0.482(3) 1 calc GR . P B 2
H69F H 0.6605 0.6566 0.2617 0.057 Uiso 0.482(3) 1 calc GR . P B 2
C70B C 0.6993(5) 0.6411(7) 0.4074(6) 0.071(3) Uani 0.482(3) 1 d . U P B 2
H70D H 0.6977 0.5840 0.3934 0.106 Uiso 0.482(3) 1 calc R . P B 2
H70E H 0.7386 0.6596 0.4273 0.106 Uiso 0.482(3) 1 calc R . P B 2
H70F H 0.6827 0.6424 0.4335 0.106 Uiso 0.482(3) 1 calc R . P B 2
C71B C 0.5809(3) 0.6857(5) 0.3159(3) 0.0305(16) Uani 0.482(3) 1 d . U P B 2
H71D H 0.5753 0.6285 0.3010 0.046 Uiso 0.482(3) 1 calc R . P B 2
H71E H 0.5706 0.6885 0.3469 0.046 Uiso 0.482(3) 1 calc R . P B 2
H71F H 0.5570 0.7242 0.2857 0.046 Uiso 0.482(3) 1 calc R . P B 2
C0AB C 0.6482(6) 0.9441(9) 0.3933(6) 0.021(3) Uani 0.482(3) 1 d D U P B 2
C3AB C 0.6323(6) 0.8588(9) 0.4027(5) 0.022(2) Uani 0.482(3) 1 d D U P B 2
C1AB C 0.6721(6) 0.9082(10) 0.3575(7) 0.023(3) Uani 0.482(3) 1 d D U P B 2
C2AB C 0.6597(7) 0.8251(8) 0.3696(7) 0.0273(19) Uani 0.482(3) 1 d D U P B 2
C90A C 0.4507(9) 0.9455(19) 0.4120(8) 0.070(8) Uani 0.525(9) 1 d D . P C 1
H90A H 0.4856 0.9406 0.4085 0.105 Uiso 0.525(9) 1 calc R . P C 1
H90B H 0.4545 0.9909 0.4383 0.105 Uiso 0.525(9) 1 calc R . P C 1
H90C H 0.4435 0.8928 0.4263 0.105 Uiso 0.525(9) 1 calc R . P C 1
C91A C 0.4007(6) 0.9648(11) 0.3528(7) 0.037(3) Uani 0.525(9) 1 d D . P C 1
H91A H 0.4084 1.0203 0.3404 0.044 Uiso 0.525(9) 1 calc R . P C 1
C92A C 0.3450(9) 0.9729(14) 0.3569(11) 0.059(4) Uani 0.525(9) 1 d D . P C 1
H92A H 0.3140 0.9851 0.3193 0.089 Uiso 0.525(9) 1 calc R . P C 1
H92B H 0.3372 0.9204 0.3711 0.089 Uiso 0.525(9) 1 calc R . P C 1
H92C H 0.3483 1.0184 0.3830 0.089 Uiso 0.525(9) 1 calc R . P C 1
Si9A Si 0.3963(2) 0.8838(5) 0.2980(3) 0.0272(13) Uani 0.525(9) 1 d D U P C 1
C13 C 0.4001(8) 0.7666(10) 0.3205(10) 0.047(7) Uani 0.525(9) 1 d D . P C 1
H13 H 0.3891 0.7464 0.2812 0.056 Uiso 0.525(9) 1 calc R . P C 1
C14 C 0.4498(7) 0.6946(12) 0.3489(10) 0.052(3) Uani 0.525(9) 1 d D . P C 1
H14A H 0.4850 0.7156 0.3505 0.078 Uiso 0.525(9) 1 calc R . P C 1
H14B H 0.4558 0.6816 0.3873 0.078 Uiso 0.525(9) 1 calc R . P C 1
H14C H 0.4382 0.6438 0.3256 0.078 Uiso 0.525(9) 1 calc R . P C 1
C15 C 0.3507(8) 0.7083(13) 0.3256(10) 0.052(5) Uani 0.525(9) 1 d D . P C 1
H15A H 0.3152 0.7396 0.3105 0.078 Uiso 0.525(9) 1 calc R . P C 1
H15B H 0.3451 0.6567 0.3038 0.078 Uiso 0.525(9) 1 calc R . P C 1
H15C H 0.3627 0.6944 0.3654 0.078 Uiso 0.525(9) 1 calc R . P C 1
C95A C 0.3120(4) 0.8411(6) 0.1896(4) 0.116(16) Uani 0.525(9) 1 d D U P C 1
H95A H 0.3141 0.7854 0.2058 0.173 Uiso 0.525(9) 1 calc R . P C 1
H95B H 0.2738 0.8506 0.1590 0.173 Uiso 0.525(9) 1 calc R . P C 1
H95C H 0.3391 0.8449 0.1744 0.173 Uiso 0.525(9) 1 calc R . P C 1
C94A C 0.3258(7) 0.9069(10) 0.2354(7) 0.042(6) Uani 0.525(9) 1 d D U P C 1
H94A H 0.2965 0.9031 0.2489 0.050 Uiso 0.525(9) 1 calc R . P C 1
C93A C 0.3231(10) 0.9953(12) 0.2122(11) 0.059(6) Uani 0.525(9) 1 d D U P C 1
H93A H 0.3322 1.0361 0.2427 0.088 Uiso 0.525(9) 1 calc R . P C 1
H93B H 0.3503 1.0003 0.1972 0.088 Uiso 0.525(9) 1 calc R . P C 1
H93C H 0.2850 1.0061 0.1818 0.088 Uiso 0.525(9) 1 calc R . P C 1
C90B C 0.4684(10) 0.8794(13) 0.4296(9) 0.042(5) Uani 0.475(9) 1 d . . P C 2
H90D H 0.5002 0.8816 0.4208 0.063 Uiso 0.475(9) 1 calc R . P C 2
H90E H 0.4753 0.9178 0.4609 0.063 Uiso 0.475(9) 1 calc R . P C 2
H90F H 0.4642 0.8223 0.4405 0.063 Uiso 0.475(9) 1 calc R . P C 2
C91B C 0.4139(8) 0.9056(12) 0.3768(8) 0.037(3) Uani 0.475(9) 1 d . . P C 2
H91B H 0.4189 0.9660 0.3705 0.044 Uiso 0.475(9) 1 calc R . P C 2
C92B C 0.3641(11) 0.9022(15) 0.3906(12) 0.059(4) Uani 0.475(9) 1 d . . P C 2
H92D H 0.3295 0.9188 0.3571 0.089 Uiso 0.475(9) 1 calc R . P C 2
H92E H 0.3599 0.8451 0.4016 0.089 Uiso 0.475(9) 1 calc R . P C 2
H92F H 0.3710 0.9405 0.4220 0.089 Uiso 0.475(9) 1 calc R . P C 2
Si9B Si 0.4024(3) 0.8500(5) 0.3095(3) 0.0278(15) Uani 0.475(9) 1 d D U P C 2
C16 C 0.3982(9) 0.7318(12) 0.3100(10) 0.043(7) Uani 0.475(9) 1 d D . P C 2
H16 H 0.3896 0.6931 0.2774 0.052 Uiso 0.475(9) 1 calc R . P C 2
C17 C 0.4605(8) 0.7464(15) 0.3665(10) 0.052(3) Uani 0.475(9) 1 d D . P C 2
H17A H 0.4907 0.7376 0.3558 0.078 Uiso 0.475(9) 1 calc R . P C 2
H9B H 0.4627 0.8036 0.3806 0.078 Uiso 0.475(9) 1 calc R . P C 2
H17B H 0.4648 0.7066 0.3962 0.078 Uiso 0.475(9) 1 calc R . P C 2
C18 C 0.3575(9) 0.7510(16) 0.3420(11) 0.052(3) Uani 0.475(9) 1 d D . P C 2
H18A H 0.3177 0.7452 0.3144 0.078 Uiso 0.475(9) 1 calc R . P C 2
H18B H 0.3666 0.7110 0.3730 0.078 Uiso 0.475(9) 1 calc R . P C 2
H18C H 0.3645 0.8080 0.3573 0.078 Uiso 0.475(9) 1 calc R . P C 2
C93B C 0.3315(9) 0.9824(12) 0.2428(11) 0.050(6) Uani 0.475(9) 1 d D U P C 2
H93D H 0.3454 1.0070 0.2806 0.076 Uiso 0.475(9) 1 calc R . P C 2
H93E H 0.3555 1.0006 0.2258 0.076 Uiso 0.475(9) 1 calc R . P C 2
H93F H 0.2927 1.0007 0.2188 0.076 Uiso 0.475(9) 1 calc R . P C 2
C94B C 0.3332(8) 0.8862(12) 0.2475(7) 0.034(5) Uani 0.475(9) 1 d D U P C 2
H94B H 0.3040 0.8728 0.2599 0.041 Uiso 0.475(9) 1 calc R . P C 2
C95B C 0.3120(4) 0.8411(6) 0.1896(4) 0.010(3) Uiso 0.475(9) 1 d D U P C 2
H95D H 0.3141 0.7804 0.1955 0.015 Uiso 0.475(9) 1 calc R . P C 2
H95E H 0.2728 0.8573 0.1649 0.015 Uiso 0.475(9) 1 calc R . P C 2
H95F H 0.3356 0.8571 0.1718 0.015 Uiso 0.475(9) 1 calc R . P C 2

loop_
_atom_site_aniso_label
_atom_site_aniso_U_11
_atom_site_aniso_U_22
_atom_site_aniso_U_33
_atom_site_aniso_U_23
_atom_site_aniso_U_13
_atom_site_aniso_U_12
U1 0.01509(11) 0.01604(12) 0.01556(11) 0.00052(8) 0.00644(8) -0.00037(7)
U2 0.01488(11) 0.01768(12) 0.02226(12) -0.00041(8) 0.00728(8) -0.00020(8)
Si6 0.0216(9) 0.0250(11) 0.0300(9) 0.0062(8) 0.0179(8) 0.0027(7)
Si5 0.0204(8) 0.0257(10) 0.0164(8) 0.0023(7) 0.0100(7) -0.0013(7)
Si8 0.0202(9) 0.0295(11) 0.0266(9) -0.0043(8) 0.0051(8) 0.0069(8)
Si9 0.0342(10) 0.0260(11) 0.0203(9) -0.0042(8) 0.0113(8) 0.0019(8)
Si7 0.0349(11) 0.0214(10) 0.0179(8) 0.0011(8) 0.0043(8) -0.0058(8)
Si10 0.0206(9) 0.0241(10) 0.0279(9) -0.0008(8) 0.0098(8) -0.0063(7)
Si0A 0.0296(13) 0.064(3) 0.0237(11) 0.0037(15) 0.0131(10) -0.008(2)
C02A 0.047(4) 0.074(4) 0.045(3) 0.008(2) 0.023(3) -0.001(3)
C006 0.034(4) 0.062(4) 0.016(4) -0.001(3) 0.011(3) -0.011(3)
C00A 0.034(2) 0.071(4) 0.049(4) 0.004(3) 0.012(2) -0.006(3)
C009 0.037(4) 0.063(4) 0.029(7) 0.001(4) 0.012(4) -0.010(4)
C004 0.035(4) 0.067(6) 0.025(7) 0.004(5) 0.011(4) -0.013(3)
C007 0.034(3) 0.071(4) 0.035(5) 0.005(3) 0.015(3) -0.002(3)
C015 0.061(8) 0.075(6) 0.052(7) 0.008(5) 0.036(7) 0.004(5)
C010 0.031(2) 0.060(5) 0.036(3) 0.004(3) 0.0085(19) -0.009(3)
C014 0.035(4) 0.072(10) 0.036(3) 0.002(4) 0.008(3) -0.008(5)
Si0B 0.0296(13) 0.064(3) 0.0237(11) 0.0037(15) 0.0131(10) -0.008(2)
C00B 0.034(2) 0.071(4) 0.049(4) 0.004(3) 0.012(2) -0.006(3)
C008 0.034(2) 0.066(4) 0.034(4) 0.002(3) 0.009(2) -0.006(3)
C011 0.035(4) 0.067(4) 0.037(7) 0.002(3) 0.008(4) -0.005(3)
C02B 0.047(4) 0.074(4) 0.045(3) 0.008(2) 0.023(3) -0.001(3)
C05 0.038(4) 0.062(4) 0.038(3) 0.003(2) 0.023(3) -0.008(3)
C07 0.051(8) 0.064(6) 0.039(3) 0.002(3) 0.026(3) -0.007(5)
C06 0.034(3) 0.062(8) 0.045(7) 0.008(6) 0.018(3) -0.009(3)
C0AA 0.041(5) 0.066(5) 0.047(9) 0.010(5) 0.026(5) -0.005(4)
C012 0.035(3) 0.065(5) 0.037(5) 0.007(4) 0.020(3) -0.007(3)
C37 0.018(3) 0.029(4) 0.019(3) 0.005(3) 0.009(3) 0.003(3)
C31 0.019(3) 0.030(4) 0.020(3) 0.001(3) 0.009(3) 0.004(3)
C32 0.014(3) 0.021(4) 0.023(3) 0.002(3) 0.009(2) -0.001(2)
C30 0.020(3) 0.019(4) 0.017(3) -0.005(3) 0.006(2) -0.003(3)
C36 0.020(3) 0.024(4) 0.021(3) 0.005(3) 0.011(3) 0.000(3)
C34 0.024(3) 0.012(3) 0.023(3) 0.003(3) 0.012(3) -0.003(3)
C64 0.031(4) 0.031(4) 0.037(4) 0.004(3) 0.018(3) -0.003(3)
C57 0.030(4) 0.019(4) 0.027(3) 0.002(3) 0.010(3) 0.001(3)
C27 0.019(3) 0.022(4) 0.022(3) 0.005(3) 0.010(3) 0.003(3)
C7 0.019(3) 0.026(4) 0.024(3) 0.000(3) 0.012(3) -0.003(3)
C28 0.024(3) 0.016(3) 0.020(3) 0.000(3) 0.010(3) 0.003(3)
C61 0.022(4) 0.047(5) 0.036(4) -0.005(4) 0.000(3) 0.004(4)
C38 0.026(3) 0.021(4) 0.023(3) -0.001(3) 0.012(3) 0.000(3)
C33 0.020(3) 0.022(4) 0.024(3) -0.001(3) 0.012(3) -0.005(3)
C42 0.027(4) 0.040(5) 0.021(3) 0.003(3) 0.008(3) 0.002(3)
C35 0.018(3) 0.018(3) 0.020(3) 0.001(3) 0.007(2) -0.004(3)
C29 0.021(3) 0.019(4) 0.022(3) 0.001(3) 0.006(3) 0.000(3)
C45 0.024(3) 0.027(4) 0.026(3) -0.004(3) 0.013(3) -0.004(3)
C8 0.022(4) 0.052(6) 0.049(5) -0.018(4) 0.019(4) 0.003(4)
C50 0.030(4) 0.071(7) 0.036(4) -0.014(5) 0.012(4) -0.002(4)
C68 0.062(6) 0.039(5) 0.025(4) 0.000(4) 0.020(4) -0.007(4)
C67 0.044(5) 0.039(5) 0.035(4) -0.012(4) 0.018(4) 0.008(4)
C43 0.045(5) 0.042(6) 0.042(5) 0.010(4) 0.012(4) 0.011(4)
C44 0.023(4) 0.056(6) 0.027(4) -0.004(4) 0.002(3) -0.004(4)
C51 0.042(5) 0.025(5) 0.072(6) 0.014(4) 0.036(5) 0.005(4)
C59 0.049(6) 0.035(5) 0.046(5) 0.018(4) -0.010(4) -0.009(4)
C47 0.037(4) 0.032(5) 0.037(4) 0.005(4) 0.017(4) -0.001(3)
C48 0.047(5) 0.040(6) 0.052(5) 0.020(4) 0.024(5) 0.016(4)
C65 0.044(5) 0.021(4) 0.031(4) -0.002(3) 0.012(3) -0.009(3)
C5 0.044(5) 0.039(5) 0.029(4) 0.001(4) 0.016(4) -0.026(4)
C63 0.025(4) 0.046(5) 0.032(4) -0.005(4) 0.004(3) -0.009(4)
C40 0.027(4) 0.031(4) 0.024(3) 0.000(3) 0.015(3) -0.008(3)
C66 0.040(5) 0.043(5) 0.026(4) -0.017(4) 0.005(3) -0.006(4)
C52 0.037(5) 0.034(5) 0.071(7) 0.012(5) 0.036(5) -0.002(4)
C49 0.021(3) 0.034(5) 0.031(4) 0.002(3) 0.014(3) 0.003(3)
C62 0.030(4) 0.061(6) 0.042(5) 0.001(4) 0.019(4) 0.021(4)
C39 0.027(4) 0.052(6) 0.028(4) -0.001(4) 0.016(3) -0.006(4)
C2 0.032(5) 0.029(5) 0.067(7) -0.013(5) -0.012(5) 0.011(4)
C54 0.034(4) 0.062(6) 0.034(4) -0.009(4) 0.024(4) -0.006(4)
C3 0.066(7) 0.026(5) 0.036(5) 0.013(4) -0.017(5) -0.028(5)
C46 0.036(4) 0.038(5) 0.038(4) -0.003(4) 0.024(4) 0.000(4)
C58 0.086(8) 0.055(7) 0.043(5) -0.016(5) 0.045(6) -0.037(6)
C60 0.038(5) 0.047(6) 0.039(5) -0.011(4) 0.010(4) 0.014(4)
C41 0.043(5) 0.062(6) 0.029(4) 0.006(4) 0.025(4) -0.009(4)
C1 0.022(4) 0.065(7) 0.079(7) -0.049(6) 0.017(4) -0.002(4)
C53 0.041(5) 0.027(5) 0.095(9) 0.008(5) 0.038(6) -0.003(4)
C4 0.084(8) 0.087(9) 0.028(5) -0.003(5) 0.013(5) -0.065(8)
C56 0.043(6) 0.112(11) 0.025(4) 0.003(5) 0.019(4) -0.010(6)
C55 0.050(6) 0.085(9) 0.056(6) -0.025(6) 0.044(5) -0.022(6)
C6 0.024(3) 0.022(4) 0.022(3) 0.000(3) 0.010(3) 0.008(3)
Si1A 0.0181(16) 0.025(2) 0.038(2) -0.0048(16) 0.0163(15) 0.0004(14)
C60A 0.028(8) 0.028(6) 0.047(8) -0.005(5) 0.017(7) 0.006(5)
C61A 0.027(6) 0.028(8) 0.053(7) 0.001(6) 0.011(5) 0.002(5)
C62A 0.044(9) 0.037(8) 0.058(9) -0.001(6) 0.039(8) 0.001(6)
Si2A 0.0313(19) 0.0145(18) 0.0330(19) -0.0031(14) 0.0197(16) -0.0081(14)
C63A 0.045(5) 0.024(4) 0.054(5) -0.008(3) 0.028(4) -0.004(3)
C64A 0.027(5) 0.025(8) 0.043(7) -0.005(6) 0.017(5) -0.011(5)
C65A 0.032(8) 0.033(8) 0.036(6) 0.002(5) 0.020(5) -0.009(7)
Si3A 0.0296(19) 0.0204(19) 0.0259(18) 0.0050(15) 0.0088(15) -0.0036(15)
C69A 0.049(9) 0.023(8) 0.038(7) -0.003(6) 0.017(7) -0.018(7)
C70A 0.051(5) 0.036(5) 0.081(6) 0.011(5) -0.008(4) 0.003(4)
C71A 0.030(3) 0.025(4) 0.033(3) 0.000(3) 0.012(3) 0.001(3)
Si4A 0.044(2) 0.033(2) 0.0223(17) -0.0067(16) 0.0189(17) -0.0110(18)
C66A 0.073(13) 0.049(9) 0.037(8) -0.010(6) 0.033(9) -0.013(8)
C67A 0.056(5) 0.123(9) 0.048(5) -0.039(5) 0.019(4) -0.034(5)
C68A 0.059(5) 0.090(7) 0.104(8) -0.052(6) 0.049(6) -0.015(5)
C10 0.038(8) 0.022(5) 0.024(5) -0.002(4) 0.016(5) -0.003(5)
C11 0.025(4) 0.023(3) 0.032(4) -0.002(2) 0.012(3) -0.003(2)
C12 0.018(5) 0.018(5) 0.030(5) -0.002(4) 0.010(4) 0.001(4)
C9 0.026(5) 0.017(4) 0.021(5) -0.001(3) 0.011(4) -0.001(4)
Si2B 0.0261(19) 0.021(2) 0.031(2) -0.0044(16) 0.0114(16) -0.0033(15)
C63B 0.045(5) 0.024(4) 0.054(5) -0.008(3) 0.028(4) -0.004(3)
C64B 0.056(5) 0.123(9) 0.048(5) -0.039(5) 0.019(4) -0.034(5)
C65B 0.059(5) 0.090(7) 0.104(8) -0.052(6) 0.049(6) -0.015(5)
Si4B 0.027(2) 0.026(2) 0.0262(19) 0.0028(16) 0.0101(16) 0.0013(16)
C66B 0.047(9) 0.033(7) 0.037(9) 0.003(6) 0.018(8) -0.009(6)
C68B 0.036(8) 0.026(7) 0.029(7) 0.000(5) 0.019(6) -0.002(6)
C67B 0.031(6) 0.052(11) 0.033(7) 0.004(7) 0.012(5) 0.009(6)
Si1B 0.0215(19) 0.034(3) 0.036(2) -0.0030(19) 0.0138(17) -0.0046(17)
C60B 0.027(7) 0.053(9) 0.044(9) 0.000(7) 0.017(7) 0.005(7)
C62B 0.028(8) 0.044(8) 0.040(7) 0.005(6) 0.014(6) -0.006(6)
C61B 0.031(7) 0.056(11) 0.038(7) -0.003(6) 0.014(5) -0.015(7)
Si3B 0.0215(18) 0.022(2) 0.030(2) -0.0011(16) 0.0071(16) 0.0039(15)
C69B 0.041(9) 0.028(9) 0.046(7) -0.004(6) 0.019(7) 0.005(7)
C70B 0.051(5) 0.036(5) 0.081(6) 0.011(5) -0.008(4) 0.003(4)
C71B 0.030(3) 0.025(4) 0.033(3) 0.000(3) 0.012(3) 0.001(3)
C0AB 0.018(5) 0.021(4) 0.023(5) -0.003(4) 0.008(4) -0.005(4)
C3AB 0.022(5) 0.017(5) 0.025(4) -0.004(3) 0.008(4) -0.006(4)
C1AB 0.020(5) 0.020(5) 0.027(5) -0.004(4) 0.009(4) -0.001(4)
C2AB 0.025(4) 0.023(3) 0.032(4) -0.002(2) 0.012(3) -0.003(2)
C90A 0.052(12) 0.12(2) 0.031(9) -0.021(12) 0.015(9) -0.027(14)
C91A 0.041(7) 0.034(7) 0.047(7) -0.012(5) 0.031(6) 0.001(5)
C92A 0.065(10) 0.057(10) 0.090(12) -0.023(9) 0.065(10) -0.015(8)
Si9A 0.017(2) 0.034(4) 0.033(3) -0.002(3) 0.0136(19) 0.008(2)
C13 0.036(10) 0.069(19) 0.050(13) 0.019(13) 0.033(10) 0.021(12)
C14 0.047(7) 0.045(8) 0.073(9) 0.000(7) 0.035(7) -0.009(6)
C15 0.059(12) 0.055(14) 0.069(13) -0.011(11) 0.053(11) -0.019(10)
C95A 0.099(18) 0.125(19) 0.119(19) -0.004(10) 0.047(11) 0.008(9)
C94A 0.020(7) 0.040(10) 0.063(9) 0.001(7) 0.016(6) 0.008(6)
C93A 0.047(10) 0.052(12) 0.067(12) 0.024(10) 0.019(10) 0.003(9)
C90B 0.067(14) 0.030(10) 0.044(11) -0.007(9) 0.038(10) -0.011(10)
C91B 0.041(7) 0.034(7) 0.047(7) -0.012(5) 0.031(6) 0.001(5)
C92B 0.065(10) 0.057(10) 0.090(12) -0.023(9) 0.065(10) -0.015(8)
Si9B 0.025(2) 0.028(3) 0.037(3) 0.000(2) 0.019(2) 0.009(2)
C16 0.042(12) 0.050(17) 0.054(14) -0.011(12) 0.036(10) -0.006(11)
C17 0.047(7) 0.045(8) 0.073(9) 0.000(7) 0.035(7) -0.009(6)
C18 0.047(7) 0.045(8) 0.073(9) 0.000(7) 0.035(7) -0.009(6)
C93B 0.036(10) 0.047(12) 0.069(13) 0.023(11) 0.025(10) 0.016(8)
C94B 0.027(8) 0.023(8) 0.057(9) -0.003(7) 0.023(7) 0.001(6)

loop_
_atom_type_symbol
_atom_type_description
_atom_type_scat_dispersion_real
_atom_type_scat_dispersion_imag
_atom_type_scat_source
C C 0.0181 0.0091 'International Tables Vol C Tables 4.2.6.8 and 6.1.1.4'
H H 0.0000 0.0000 'International Tables Vol C Tables 4.2.6.8 and 6.1.1.4'
Si Si 0.2541 0.3302 'International Tables Vol C Tables 4.2.6.8 and 6.1.1.4'
U U -4.3638 13.4090 'International Tables Vol C Tables 4.2.6.8 and 6.1.1.4'

loop_
_geom_angle_atom_site_label_1
_geom_angle_atom_site_label_2
_geom_angle_atom_site_label_3
_geom_angle
_geom_angle_site_symmetry_1
_geom_angle_site_symmetry_3
_geom_angle_publ_flag
C31 U1 C37 58.9(2) . . ?
C31 U1 C36 78.9(2) . . ?
C31 U1 C34 80.8(2) . . ?
C31 U1 C27 92.6(2) . . ?
C31 U1 C38 30.8(2) . . ?
C31 U1 C33 59.3(2) . . ?
C31 U1 C35 87.8(2) . . ?
C32 U1 C37 80.1(2) . . ?
C32 U1 C31 31.1(2) . . ?
C32 U1 C36 87.3(2) . . ?
C32 U1 C34 59.5(2) . . ?
C32 U1 C27 104.2(2) . . ?
C32 U1 C38 59.0(2) . . ?
C32 U1 C33 30.8(2) . . ?
C32 U1 C35 79.7(2) . . ?
C30 U1 C37 123.2(2) . . ?
C30 U1 C31 123.7(2) . . ?
C30 U1 C32 134.1(2) . . ?
C30 U1 C36 133.8(2) . . ?
C30 U1 C34 151.4(2) . . ?
C30 U1 C27 31.9(2) . . ?
C30 U1 C28 48.2(2) . . ?
C30 U1 C38 119.8(2) . . ?
C30 U1 C33 145.8(2) . . ?
C30 U1 C35 145.7(2) . . ?
C36 U1 C37 30.1(2) . . ?
C36 U1 C27 142.4(2) . . ?
C34 U1 C37 80.6(2) . . ?
C34 U1 C36 59.1(2) . . ?
C34 U1 C27 156.0(2) . . ?
C27 U1 C37 115.7(2) . . ?
C28 U1 C37 140.5(2) . . ?
C28 U1 C31 92.7(2) . . ?
C28 U1 C32 87.8(2) . . ?
C28 U1 C36 170.3(2) . . ?
C28 U1 C34 124.6(2) . . ?
C28 U1 C27 32.2(2) . . ?
C28 U1 C38 112.5(2) . . ?
C28 U1 C33 99.9(2) . . ?
C28 U1 C35 154.9(2) . . ?
C38 U1 C37 30.8(2) . . ?
C38 U1 C36 57.8(2) . . ?
C38 U1 C34 88.7(2) . . ?
C38 U1 C27 97.3(2) . . ?
C33 U1 C37 88.7(2) . . ?
C33 U1 C36 79.9(2) . . ?
C33 U1 C34 31.5(2) . . ?
C33 U1 C27 126.8(2) . . ?
C33 U1 C38 80.2(2) . . ?
C33 U1 C35 59.1(2) . . ?
C35 U1 C37 58.6(2) . . ?
C35 U1 C36 30.9(2) . . ?
C35 U1 C34 30.9(2) . . ?
C35 U1 C27 172.9(2) . . ?
C35 U1 C38 79.5(2) . . ?
C29 U1 C37 158.9(2) . . ?
C29 U1 C31 126.8(2) . . ?
C29 U1 C32 114.8(2) . . ?
C29 U1 C30 35.7(2) . . ?
C29 U1 C36 154.2(2) . . ?
C29 U1 C34 119.4(2) . . ?
C29 U1 C27 48.1(2) . . ?
C29 U1 C28 34.4(2) . . ?
C29 U1 C38 144.4(2) . . ?
C29 U1 C33 111.8(2) . . ?
C29 U1 C35 135.9(2) . . ?
C2 U2 C1 31.0(4) . . ?
C2 U2 C4 59.2(5) . . ?
C2 U2 C10 95.8(4) . . ?
C2 U2 C9 89.3(4) . . ?
C2 U2 C0AB 86.7(4) . . ?
C2 U2 C1AB 105.5(4) . . ?
C3 U2 C2 31.3(4) . . ?
C3 U2 C1 59.4(4) . . ?
C3 U2 C4 30.7(4) . . ?
C3 U2 C10 104.8(4) . . ?
C3 U2 C9 82.7(4) . . ?
C3 U2 C0AB 92.5(4) . . ?
C3 U2 C1AB 94.8(4) . . ?
C1 U2 C4 80.4(5) . . ?
C1 U2 C9 111.1(4) . . ?
C1 U2 C0AB 98.6(4) . . ?
C4 U2 C9 94.7(4) . . ?
C4 U2 C0AB 112.8(4) . . ?
C10 U2 C1 102.3(4) . . ?
C10 U2 C4 125.1(4) . . ?
C10 U2 C9 32.5(4) . . ?
C11 U2 C2 129.6(4) . . ?
C11 U2 C3 131.0(3) . . ?
C11 U2 C1 131.5(4) . . ?
C11 U2 C4 134.9(4) . . ?
C11 U2 C10 33.9(4) . . ?
C11 U2 C12 34.4(4) . . ?
C11 U2 C9 48.3(4) . . ?
C12 U2 C2 121.3(4) . . ?
C12 U2 C3 104.7(4) . . ?
C12 U2 C1 145.0(4) . . ?
C12 U2 C4 100.6(4) . . ?
C12 U2 C10 48.4(5) . . ?
C12 U2 C9 34.0(4) . . ?
C3AB U2 C2 110.7(4) . . ?
C3AB U2 C3 125.1(4) . . ?
C3AB U2 C1 107.2(4) . . ?
C3AB U2 C4 145.3(4) . . ?
C3AB U2 C0AB 33.5(4) . . ?
C3AB U2 C1AB 48.4(4) . . ?
C3AB U2 C2AB 34.5(5) . . ?
C1AB U2 C1 127.5(4) . . ?
C1AB U2 C4 99.6(4) . . ?
C1AB U2 C0AB 32.7(4) . . ?
C2AB U2 C2 133.4(3) . . ?
C2AB U2 C3 127.3(4) . . ?
C2AB U2 C1 141.0(4) . . ?
C2AB U2 C4 125.6(5) . . ?
C2AB U2 C0AB 47.2(4) . . ?
C2AB U2 C1AB 32.5(4) . . ?
C37 Si6 C51 111.3(4) . . ?
C49 Si6 C37 106.4(3) . . ?
C49 Si6 C51 104.2(4) . . ?
C49 Si6 C54 107.6(4) . . ?
C54 Si6 C37 110.2(4) . . ?
C54 Si6 C51 116.5(5) . . ?
C34 Si5 C45 109.6(3) . . ?
C42 Si5 C34 107.3(3) . . ?
C42 Si5 C45 109.2(4) . . ?
C40 Si5 C34 110.0(3) . . ?
C40 Si5 C42 107.1(4) . . ?
C40 Si5 C45 113.4(4) . . ?
C29 Si8 C61 108.4(4) . . ?
C29 Si8 C62 113.9(4) . . ?
C29 Si8 C60 114.6(4) . . ?
C62 Si8 C61 107.2(4) . . ?
C62 Si8 C60 104.3(5) . . ?
C60 Si8 C61 108.1(4) . . ?
C27 Si9 C68 112.2(4) . . ?
C27 Si9 C66 108.5(4) . . ?
C68 Si9 C66 105.1(4) . . ?
C67 Si9 C27 113.2(3) . . ?
C67 Si9 C68 108.2(5) . . ?
C67 Si9 C66 109.3(4) . . ?
C30 Si7 C57 103.6(3) . . ?
C30 Si7 C59 114.0(4) . . ?
C59 Si7 C57 109.2(4) . . ?
C58 Si7 C30 115.9(4) . . ?
C58 Si7 C57 108.5(4) . . ?
C58 Si7 C59 105.4(6) . . ?
C64 Si10 C65 106.3(4) . . ?
C64 Si10 C63 106.5(4) . . ?
C28 Si10 C64 112.7(3) . . ?
C28 Si10 C65 112.7(3) . . ?
C28 Si10 C63 110.7(4) . . ?
C63 Si10 C65 107.5(4) . . ?
C007 Si0A C006 109.9(14) . . ?
C007 Si0A C010 114.3(14) . . ?
C007 Si0A C5 104.4(11) . . ?
C010 Si0A C006 109.3(12) . . ?
C010 Si0A C5 107.6(12) . . ?
C5 Si0A C006 111.3(11) . . ?
H02A C02A H02B 109.5 . . ?
H02A C02A H02C 109.5 . . ?
H02B C02A H02C 109.5 . . ?
C007 C02A H02A 109.5 . . ?
C007 C02A H02B 109.5 . . ?
C007 C02A H02C 109.5 . . ?
Si0A C006 H006 103.2 . . ?
C009 C006 Si0A 117.6(14) . . ?
C009 C006 H006 103.2 . . ?
C009 C006 C004 111.2(17) . . ?
C004 C006 Si0A 116.1(14) . . ?
C004 C006 H006 103.2 . . ?
H00A C00A H00B 109.5 . . ?
H00A C00A H00C 109.5 . . ?
H00B C00A H00C 109.5 . . ?
C010 C00A H00A 109.5 . . ?
C010 C00A H00B 109.5 . . ?
C010 C00A H00C 109.5 . . ?
C006 C009 H00D 109.5 . . ?
C006 C009 H00E 109.5 . . ?
C006 C009 H00F 109.5 . . ?
H00D C009 H00E 109.5 . . ?
H00D C009 H00F 109.5 . . ?
H00E C009 H00F 109.5 . . ?
C006 C004 H00G 109.5 . . ?
C006 C004 H00H 109.5 . . ?
C006 C004 H00I 109.5 . . ?
H00G C004 H00H 109.5 . . ?
H00G C004 H00I 109.5 . . ?
H00H C004 H00I 109.5 . . ?
Si0A C007 H007 107.8 . . ?
C02A C007 Si0A 114.1(13) . . ?
C02A C007 H007 107.8 . . ?
C015 C007 Si0A 113.9(15) . . ?
C015 C007 C02A 105.3(17) . . ?
C015 C007 H007 107.8 . . ?
C007 C015 H01A 109.5 . . ?
C007 C015 H01B 109.5 . . ?
C007 C015 H01C 109.5 . . ?
H01A C015 H01B 109.5 . . ?
H01A C015 H01C 109.5 . . ?
H01B C015 H01C 109.5 . . ?
Si0A C010 H010 105.9 . . ?
C00A C010 Si0A 124.0(16) . . ?
C00A C010 H010 105.9 . . ?
C00A C010 C014 102.7(15) . . ?
C014 C010 Si0A 111.2(14) . . ?
C014 C010 H010 105.9 . . ?
C010 C014 H01D 109.5 . . ?
C010 C014 H01E 109.5 . . ?
C010 C014 H01F 109.5 . . ?
H01D C014 H01E 109.5 . . ?
H01D C014 H01F 109.5 . . ?
H01E C014 H01F 109.5 . . ?
C008 Si0B C05 103.0(13) . . ?
C008 Si0B C012 108.4(11) . . ?
C008 Si0B C5 101.8(11) . . ?
C012 Si0B C05 104.4(11) . . ?
C5 Si0B C05 116.7(10) . . ?
C5 Si0B C012 120.9(13) . . ?
H00J C00B H00K 109.5 . . ?
H00J C00B H00L 109.5 . . ?
H00K C00B H00L 109.5 . . ?
C008 C00B H00J 109.5 . . ?
C008 C00B H00K 109.5 . . ?
C008 C00B H00L 109.5 . . ?
Si0B C008 H008 110.9 . . ?
C00B C008 Si0B 115.4(14) . . ?
C00B C008 H008 110.9 . . ?
C011 C008 Si0B 110.6(14) . . ?
C011 C008 C00B 97.6(15) . . ?
C011 C008 H008 110.9 . . ?
C008 C011 H01G 109.5 . . ?
C008 C011 H01H 109.5 . . ?
C008 C011 H01I 109.5 . . ?
H01G C011 H01H 109.5 . . ?
H01G C011 H01I 109.5 . . ?
H01H C011 H01I 109.5 . . ?
H02D C02B H02E 109.5 . . ?
H02D C02B H02F 109.5 . . ?
H02E C02B H02F 109.5 . . ?
C05 C02B H02D 109.5 . . ?
C05 C02B H02E 109.5 . . ?
C05 C02B H02F 109.5 . . ?
Si0B C05 H05 107.3 . . ?
C02B C05 Si0B 106.3(13) . . ?
C02B C05 H05 107.3 . . ?
C02B C05 C07 116.5(16) . . ?
C07 C05 Si0B 111.8(14) . . ?
C07 C05 H05 107.3 . . ?
C05 C07 H07A 109.5 . . ?
C05 C07 H07B 109.5 . . ?
C05 C07 H07C 109.5 . . ?
H07A C07 H07B 109.5 . . ?
H07A C07 H07C 109.5 . . ?
H07B C07 H07C 109.5 . . ?
H06A C06 H06B 109.5 . . ?
H06A C06 H06C 109.5 . . ?
H06B C06 H06C 109.5 . . ?
C012 C06 H06A 109.5 . . ?
C012 C06 H06B 109.5 . . ?
C012 C06 H06C 109.5 . . ?
H0AA C0AA H0AB 109.5 . . ?
H0AA C0AA H0AC 109.5 . . ?
H0AB C0AA H0AC 109.5 . . ?
C012 C0AA H0AA 109.5 . . ?
C012 C0AA H0AB 109.5 . . ?
C012 C0AA H0AC 109.5 . . ?
Si0B C012 H012 105.4 . . ?
C06 C012 Si0B 114.3(14) . . ?
C06 C012 H012 105.4 . . ?
C0AA C012 Si0B 116.5(16) . . ?
C0AA C012 C06 108.9(16) . . ?
C0AA C012 H012 105.4 . . ?
Si6 C37 U1 148.5(3) . . ?
C36 C37 U1 72.3(4) . . ?
C36 C37 Si6 114.5(5) . . ?
C36 C37 C38 129.6(7) . . ?
C38 C37 U1 70.7(4) . . ?
C38 C37 Si6 115.1(5) . . ?
U1 C31 H31 133.2 . . ?
C32 C31 U1 74.1(4) . . ?
C32 C31 H31 112.5 . . ?
C38 C31 U1 75.6(4) . . ?
C38 C31 H31 112.5 . . ?
C38 C31 C32 135.1(7) . . ?
U1 C32 H32 133.8 . . ?
C31 C32 U1 74.8(4) . . ?
C31 C32 H32 111.9 . . ?
C33 C32 U1 75.3(4) . . ?
C33 C32 C31 136.1(7) . . ?
C33 C32 H32 111.9 . . ?
Si7 C30 U1 105.8(3) . . ?
C27 C30 U1 81.3(4) . . ?
C27 C30 Si7 141.8(6) . . ?
C27 C30 C29 90.6(6) . . ?
C29 C30 U1 69.2(4) . . ?
C29 C30 Si7 127.3(5) . . ?
U1 C36 H36 134.6 . . ?
C37 C36 U1 77.6(4) . . ?
C37 C36 H36 111.1 . . ?
C37 C36 C35 137.7(7) . . ?
C35 C36 U1 73.0(4) . . ?
C35 C36 H36 111.1 . . ?
Si5 C34 U1 141.8(3) . . ?
C33 C34 U1 72.4(4) . . ?
C33 C34 Si5 115.6(5) . . ?
C35 C34 U1 73.0(4) . . ?
C35 C34 Si5 113.2(5) . . ?
C35 C34 C33 130.9(7) . . ?
Si10 C64 H64G 109.5 . . ?
Si10 C64 H64H 109.5 . . ?
Si10 C64 H64I 109.5 . . ?
H64G C64 H64H 109.5 . . ?
H64G C64 H64I 109.5 . . ?
H64H C64 H64I 109.5 . . ?
Si7 C57 H57A 109.5 . . ?
Si7 C57 H57B 109.5 . . ?
Si7 C57 H57C 109.5 . . ?
H57A C57 H57B 109.5 . . ?
H57A C57 H57C 109.5 . . ?
H57B C57 H57C 109.5 . . ?
Si9 C27 U1 134.2(3) . . ?
C30 C27 U1 66.8(4) . . ?
C30 C27 Si9 135.4(5) . . ?
C30 C27 C28 91.7(6) . . ?
C28 C27 U1 70.9(4) . . ?
C28 C27 Si9 130.1(6) . . ?
U2 C7 H7 133.1 . . ?
C8 C7 U2 76.7(4) . . ?
C8 C7 H7 111.2 . . ?
C6 C7 U2 74.8(4) . . ?
C6 C7 H7 111.2 . . ?
C6 C7 C8 137.6(8) . . ?
Si10 C28 U1 127.9(3) . . ?
C27 C28 U1 76.9(4) . . ?
C27 C28 Si10 134.4(5) . . ?
C27 C28 C29 89.8(6) . . ?
C29 C28 U1 65.8(4) . . ?
C29 C28 Si10 133.6(5) . . ?
Si8 C61 H61G 109.5 . . ?
Si8 C61 H61H 109.5 . . ?
Si8 C61 H61I 109.5 . . ?
H61G C61 H61H 109.5 . . ?
H61G C61 H61I 109.5 . . ?
H61H C61 H61I 109.5 . . ?
U1 C38 H38 131.6 . . ?
C37 C38 U1 78.5(4) . . ?
C37 C38 H38 111.3 . . ?
C31 C38 U1 73.6(4) . . ?
C31 C38 C37 137.5(7) . . ?
C31 C38 H38 111.3 . . ?
U1 C33 H33 133.2 . . ?
C32 C33 U1 73.9(4) . . ?
C32 C33 C34 135.6(7) . . ?
C32 C33 H33 112.2 . . ?
C34 C33 U1 76.1(4) . . ?
C34 C33 H33 112.2 . . ?
Si5 C42 H42 106.7 . . ?
C43 C42 Si5 112.0(6) . . ?
C43 C42 H42 106.7 . . ?
C43 C42 C44 109.9(7) . . ?
C44 C42 Si5 114.4(6) . . ?
C44 C42 H42 106.7 . . ?
U1 C35 H35 131.7 . . ?
C36 C35 U1 76.0(4) . . ?
C36 C35 H35 111.3 . . ?
C34 C35 U1 76.0(4) . . ?
C34 C35 C36 137.5(7) . . ?
C34 C35 H35 111.3 . . ?
Si8 C29 U1 147.6(4) . . ?
C30 C29 U1 75.1(4) . . ?
C30 C29 Si8 121.4(5) . . ?
C28 C29 U1 79.8(4) . . ?
C28 C29 Si8 125.1(5) . . ?
C28 C29 C30 87.8(6) . . ?
Si5 C45 H45 106.4 . . ?
C47 C45 Si5 114.0(5) . . ?
C47 C45 H45 106.4 . . ?
C47 C45 C46 109.5(7) . . ?
C46 C45 Si5 113.4(6) . . ?
C46 C45 H45 106.4 . . ?
C7 C8 U2 73.0(4) . . ?
C7 C8 C1 130.6(9) . . ?
C7 C8 Si9A 117.2(7) . . ?
C7 C8 Si9B 109.3(7) . . ?
C1 C8 U2 70.8(5) . . ?
C1 C8 Si9A 110.2(7) . . ?
C1 C8 Si9B 120.1(7) . . ?
Si9A C8 U2 153.4(6) . . ?
Si9B C8 U2 138.7(5) . . ?
H50A C50 H50B 109.5 . . ?
H50A C50 H50C 109.5 . . ?
H50B C50 H50C 109.5 . . ?
C49 C50 H50A 109.5 . . ?
C49 C50 H50B 109.5 . . ?
C49 C50 H50C 109.5 . . ?
Si9 C68 H68G 109.5 . . ?
Si9 C68 H68H 109.5 . . ?
Si9 C68 H68I 109.5 . . ?
H68G C68 H68H 109.5 . . ?
H68G C68 H68I 109.5 . . ?
H68H C68 H68I 109.5 . . ?
Si9 C67 H67G 109.5 . . ?
Si9 C67 H67H 109.5 . . ?
Si9 C67 H67I 109.5 . . ?
H67G C67 H67H 109.5 . . ?
H67G C67 H67I 109.5 . . ?
H67H C67 H67I 109.5 . . ?
C42 C43 H43A 109.5 . . ?
C42 C43 H43B 109.5 . . ?
C42 C43 H43C 109.5 . . ?
H43A C43 H43B 109.5 . . ?
H43A C43 H43C 109.5 . . ?
H43B C43 H43C 109.5 . . ?
C42 C44 H44A 109.5 . . ?
C42 C44 H44B 109.5 . . ?
C42 C44 H44C 109.5 . . ?
H44A C44 H44B 109.5 . . ?
H44A C44 H44C 109.5 . . ?
H44B C44 H44C 109.5 . . ?
Si6 C51 H51 105.1 . . ?
C52 C51 Si6 111.7(6) . . ?
C52 C51 H51 105.1 . . ?
C53 C51 Si6 117.2(7) . . ?
C53 C51 H51 105.1 . . ?
C53 C51 C52 111.4(8) . . ?
Si7 C59 H59A 109.5 . . ?
Si7 C59 H59B 109.5 . . ?
Si7 C59 H59C 109.5 . . ?
H59A C59 H59B 109.5 . . ?
H59A C59 H59C 109.5 . . ?
H59B C59 H59C 109.5 . . ?
C45 C47 H47A 109.5 . . ?
C45 C47 H47B 109.5 . . ?
C45 C47 H47C 109.5 . . ?
H47A C47 H47B 109.5 . . ?
H47A C47 H47C 109.5 . . ?
H47B C47 H47C 109.5 . . ?
H48A C48 H48B 109.5 . . ?
H48A C48 H48C 109.5 . . ?
H48B C48 H48C 109.5 . . ?
C49 C48 H48A 109.5 . . ?
C49 C48 H48B 109.5 . . ?
C49 C48 H48C 109.5 . . ?
Si10 C65 H65G 109.5 . . ?
Si10 C65 H65H 109.5 . . ?
Si10 C65 H65I 109.5 . . ?
H65G C65 H65H 109.5 . . ?
H65G C65 H65I 109.5 . . ?
H65H C65 H65I 109.5 . . ?
Si0A C5 U2 150.8(8) . . ?
Si0B C5 U2 146.8(8) . . ?
C4 C5 U2 71.2(5) . . ?
C4 C5 Si0A 113.3(9) . . ?
C4 C5 Si0B 117.6(9) . . ?
C4 C5 C6 129.8(9) . . ?
C6 C5 U2 72.8(4) . . ?
C6 C5 Si0A 115.2(9) . . ?
C6 C5 Si0B 111.8(9) . . ?
Si10 C63 H63G 109.5 . . ?
Si10 C63 H63H 109.5 . . ?
Si10 C63 H63I 109.5 . . ?
H63G C63 H63H 109.5 . . ?
H63G C63 H63I 109.5 . . ?
H63H C63 H63I 109.5 . . ?
Si5 C40 H40 106.4 . . ?
C39 C40 Si5 112.9(5) . . ?
C39 C40 H40 106.4 . . ?
C39 C40 C41 110.2(7) . . ?
C41 C40 Si5 113.9(6) . . ?
C41 C40 H40 106.4 . . ?
Si9 C66 H66G 109.5 . . ?
Si9 C66 H66H 109.5 . . ?
Si9 C66 H66I 109.5 . . ?
H66G C66 H66H 109.5 . . ?
H66G C66 H66I 109.5 . . ?
H66H C66 H66I 109.5 . . ?
C51 C52 H52A 109.5 . . ?
C51 C52 H52B 109.5 . . ?
C51 C52 H52C 109.5 . . ?
H52A C52 H52B 109.5 . . ?
H52A C52 H52C 109.5 . . ?
H52B C52 H52C 109.5 . . ?
Si6 C49 H49 106.9 . . ?
C50 C49 Si6 114.2(6) . . ?
C50 C49 C48 109.3(8) . . ?
C50 C49 H49 106.9 . . ?
C48 C49 Si6 112.3(6) . . ?
C48 C49 H49 106.9 . . ?
Si8 C62 H62G 109.5 . . ?
Si8 C62 H62H 109.5 . . ?
Si8 C62 H62I 109.5 . . ?
H62G C62 H62H 109.5 . . ?
H62G C62 H62I 109.5 . . ?
H62H C62 H62I 109.5 . . ?
C40 C39 H39A 109.5 . . ?
C40 C39 H39B 109.5 . . ?
C40 C39 H39C 109.5 . . ?
H39A C39 H39B 109.5 . . ?
H39A C39 H39C 109.5 . . ?
H39B C39 H39C 109.5 . . ?
U2 C2 H2 133.4 . . ?
C3 C2 U2 73.9(6) . . ?
C3 C2 H2 112.3 . . ?
C1 C2 U2 75.9(6) . . ?
C1 C2 H2 112.3 . . ?
C1 C2 C3 135.4(9) . . ?
Si6 C54 H54 106.2 . . ?
C56 C54 Si6 113.3(7) . . ?
C56 C54 H54 106.2 . . ?
C56 C54 C55 109.8(8) . . ?
C55 C54 Si6 114.4(7) . . ?
C55 C54 H54 106.2 . . ?
U2 C3 H3 132.0 . . ?
C2 C3 U2 74.7(6) . . ?
C2 C3 H3 111.6 . . ?
C4 C3 U2 76.7(6) . . ?
C4 C3 C2 136.7(9) . . ?
C4 C3 H3 111.6 . . ?
C45 C46 H46A 109.5 . . ?
C45 C46 H46B 109.5 . . ?
C45 C46 H46C 109.5 . . ?
H46A C46 H46B 109.5 . . ?
H46A C46 H46C 109.5 . . ?
H46B C46 H46C 109.5 . . ?
Si7 C58 H58A 109.5 . . ?
Si7 C58 H58B 109.5 . . ?
Si7 C58 H58C 109.5 . . ?
H58A C58 H58B 109.5 . . ?
H58A C58 H58C 109.5 . . ?
H58B C58 H58C 109.5 . . ?
Si8 C60 H60G 109.5 . . ?
Si8 C60 H60H 109.5 . . ?
Si8 C60 H60I 109.5 . . ?
H60G C60 H60H 109.5 . . ?
H60G C60 H60I 109.5 . . ?
H60H C60 H60I 109.5 . . ?
C40 C41 H41A 109.5 . . ?
C40 C41 H41B 109.5 . . ?
C40 C41 H41C 109.5 . . ?
H41A C41 H41B 109.5 . . ?
H41A C41 H41C 109.5 . . ?
H41B C41 H41C 109.5 . . ?
U2 C1 H1 131.8 . . ?
C8 C1 U2 78.1(5) . . ?
C8 C1 H1 111.9 . . ?
C2 C1 U2 73.2(5) . . ?
C2 C1 C8 136.3(10) . . ?
C2 C1 H1 111.9 . . ?
C51 C53 H53A 109.5 . . ?
C51 C53 H53B 109.5 . . ?
C51 C53 H53C 109.5 . . ?
H53A C53 H53B 109.5 . . ?
H53A C53 H53C 109.5 . . ?
H53B C53 H53C 109.5 . . ?
U2 C4 H4 133.6 . . ?
C5 C4 U2 77.5(6) . . ?
C5 C4 H4 112.0 . . ?
C3 C4 U2 72.6(5) . . ?
C3 C4 C5 135.9(10) . . ?
C3 C4 H4 112.0 . . ?
C54 C56 H56A 109.5 . . ?
C54 C56 H56B 109.5 . . ?
C54 C56 H56C 109.5 . . ?
H56A C56 H56B 109.5 . . ?
H56A C56 H56C 109.5 . . ?
H56B C56 H56C 109.5 . . ?
C54 C55 H55A 109.5 . . ?
C54 C55 H55B 109.5 . . ?
C54 C55 H55C 109.5 . . ?
H55A C55 H55B 109.5 . . ?
H55A C55 H55C 109.5 . . ?
H55B C55 H55C 109.5 . . ?
U2 C6 H6 133.6 . . ?
C7 C6 U2 74.9(4) . . ?
C7 C6 C5 137.4(8) . . ?
C7 C6 H6 111.3 . . ?
C5 C6 U2 76.1(5) . . ?
C5 C6 H6 111.3 . . ?
C61A Si1A C60A 108.1(8) . . ?
C62A Si1A C60A 105.2(9) . . ?
C62A Si1A C61A 107.1(9) . . ?
C12 Si1A C60A 113.3(8) . . ?
C12 Si1A C61A 107.5(8) . . ?
C12 Si1A C62A 115.4(7) . . ?
Si1A C60A H60A 109.5 . . ?
Si1A C60A H60B 109.5 . . ?
Si1A C60A H60C 109.5 . . ?
H60A C60A H60B 109.5 . . ?
H60A C60A H60C 109.5 . . ?
H60B C60A H60C 109.5 . . ?
Si1A C61A H61A 109.5 . . ?
Si1A C61A H61B 109.5 . . ?
Si1A C61A H61C 109.5 . . ?
H61A C61A H61B 109.5 . . ?
H61A C61A H61C 109.5 . . ?
H61B C61A H61C 109.5 . . ?
Si1A C62A H62A 109.5 . . ?
Si1A C62A H62B 109.5 . . ?
Si1A C62A H62C 109.5 . . ?
H62A C62A H62B 109.5 . . ?
H62A C62A H62C 109.5 . . ?
H62B C62A H62C 109.5 . . ?
C63A Si2A C65A 111.6(7) . . ?
C64A Si2A C63A 106.1(6) . . ?
C64A Si2A C65A 106.2(7) . . ?
C9 Si2A C63A 110.5(6) . . ?
C9 Si2A C64A 109.5(7) . . ?
C9 Si2A C65A 112.6(7) . . ?
Si2A C63A H63A 109.5 . . ?
Si2A C63A H63B 109.5 . . ?
Si2A C63A H63C 109.5 . . ?
H63A C63A H63B 109.5 . . ?
H63A C63A H63C 109.5 . . ?
H63B C63A H63C 109.5 . . ?
Si2A C64A H64A 109.5 . . ?
Si2A C64A H64B 109.5 . . ?
Si2A C64A H64C 109.5 . . ?
H64A C64A H64B 109.5 . . ?
H64A C64A H64C 109.5 . . ?
H64B C64A H64C 109.5 . . ?
Si2A C65A H65A 109.5 . . ?
Si2A C65A H65B 109.5 . . ?
Si2A C65A H65C 109.5 . . ?
H65A C65A H65B 109.5 . . ?
H65A C65A H65C 109.5 . . ?
H65B C65A H65C 109.5 . . ?
C69A Si3A U2 103.8(6) . . ?
C69A Si3A C70A 115.8(8) . . ?
C69A Si3A C71A 105.8(6) . . ?
C70A Si3A U2 140.4(5) . . ?
C71A Si3A U2 65.9(3) . . ?
C71A Si3A C70A 102.2(5) . . ?
C11 Si3A U2 45.3(5) . . ?
C11 Si3A C69A 115.2(7) . . ?
C11 Si3A C70A 111.3(6) . . ?
C11 Si3A C71A 104.9(6) . . ?
Si3A C69A H69A 109.5 . . ?
Si3A C69A H69B 109.5 . . ?
Si3A C69A H69C 109.5 . . ?
H69A C69A H69B 109.5 . . ?
H69A C69A H69C 109.5 . . ?
H69B C69A H69C 109.5 . . ?
Si3A C70A H70A 109.5 . . ?
Si3A C70A H70B 109.5 . . ?
Si3A C70A H70C 109.5 . . ?
H70A C70A H70B 109.5 . . ?
H70A C70A H70C 109.5 . . ?
H70B C70A H70C 109.5 . . ?
Si3A C71A H71A 109.5 . . ?
Si3A C71A H71B 109.5 . . ?
Si3A C71A H71C 109.5 . . ?
H71A C71A H71B 109.5 . . ?
H71A C71A H71C 109.5 . . ?
H71B C71A H71C 109.5 . . ?
C66A Si4A C67A 115.0(8) . . ?
C66A Si4A C68A 116.8(9) . . ?
C66A Si4A C10 111.2(8) . . ?
C67A Si4A C68A 96.3(6) . . ?
C10 Si4A C67A 110.3(7) . . ?
C10 Si4A C68A 105.9(7) . . ?
Si4A C66A H66A 109.5 . . ?
Si4A C66A H66B 109.5 . . ?
Si4A C66A H66C 109.5 . . ?
H66A C66A H66B 109.5 . . ?
H66A C66A H66C 109.5 . . ?
H66B C66A H66C 109.5 . . ?
Si4A C67A H67A 109.5 . . ?
Si4A C67A H67B 109.5 . . ?
Si4A C67A H67C 109.5 . . ?
H67A C67A H67B 109.5 . . ?
H67A C67A H67C 109.5 . . ?
H67B C67A H67C 109.5 . . ?
Si4A C68A H68A 109.5 . . ?
Si4A C68A H68B 109.5 . . ?
Si4A C68A H68C 109.5 . . ?
H68A C68A H68B 109.5 . . ?
H68A C68A H68C 109.5 . . ?
H68B C68A H68C 109.5 . . ?
Si4A C10 U2 136.0(8) . . ?
C11 C10 U2 68.7(8) . . ?
C11 C10 Si4A 135.2(12) . . ?
C9 C10 U2 75.3(8) . . ?
C9 C10 Si4A 127.6(12) . . ?
C9 C10 C11 90.8(11) . . ?
Si3A C11 U2 102.9(6) . . ?
C10 C11 U2 77.4(9) . . ?
C10 C11 Si3A 137.4(12) . . ?
C12 C11 U2 72.9(8) . . ?
C12 C11 Si3A 131.4(12) . . ?
C12 C11 C10 90.0(11) . . ?
Si1A C12 U2 141.1(7) . . ?
C11 C12 U2 72.7(8) . . ?
C11 C12 Si1A 125.9(11) . . ?
C11 C12 C9 89.9(11) . . ?
C9 C12 U2 78.7(7) . . ?
C9 C12 Si1A 128.7(10) . . ?
Si2A C9 U2 128.5(6) . . ?
C10 C9 U2 72.3(8) . . ?
C10 C9 Si2A 136.6(11) . . ?
C10 C9 C12 89.3(10) . . ?
C12 C9 U2 67.3(7) . . ?
C12 C9 Si2A 132.4(10) . . ?
C63B Si2B C64B 117.2(5) . . ?
C65B Si2B C63B 116.9(6) . . ?
C65B Si2B C64B 99.5(6) . . ?
C0AB Si2B C63B 112.5(6) . . ?
C0AB Si2B C64B 100.8(7) . . ?
C0AB Si2B C65B 108.1(7) . . ?
Si2B C63B H63D 109.5 . . ?
Si2B C63B H63E 109.5 . . ?
Si2B C63B H63F 109.5 . . ?
H63D C63B H63E 109.5 . . ?
H63D C63B H63F 109.5 . . ?
H63E C63B H63F 109.5 . . ?
Si2B C64B H64D 109.5 . . ?
Si2B C64B H64E 109.5 . . ?
Si2B C64B H64F 109.5 . . ?
H64D C64B H64E 109.5 . . ?
H64D C64B H64F 109.5 . . ?
H64E C64B H64F 109.5 . . ?
Si2B C65B H65D 109.5 . . ?
Si2B C65B H65E 109.5 . . ?
Si2B C65B H65F 109.5 . . ?
H65D C65B H65E 109.5 . . ?
H65D C65B H65F 109.5 . . ?
H65E C65B H65F 109.5 . . ?
C68B Si4B C66B 105.8(9) . . ?
C68B Si4B C67B 107.6(8) . . ?
C67B Si4B C66B 107.6(9) . . ?
C3AB Si4B C66B 114.0(8) . . ?
C3AB Si4B C68B 113.7(7) . . ?
C3AB Si4B C67B 107.8(7) . . ?
Si4B C66B H66D 109.5 . . ?
Si4B C66B H66E 109.5 . . ?
Si4B C66B H66F 109.5 . . ?
H66D C66B H66E 109.5 . . ?
H66D C66B H66F 109.5 . . ?
H66E C66B H66F 109.5 . . ?
Si4B C68B H68D 109.5 . . ?
Si4B C68B H68E 109.5 . . ?
Si4B C68B H68F 109.5 . . ?
H68D C68B H68E 109.5 . . ?
H68D C68B H68F 109.5 . . ?
H68E C68B H68F 109.5 . . ?
Si4B C67B H67D 109.5 . . ?
Si4B C67B H67E 109.5 . . ?
Si4B C67B H67F 109.5 . . ?
H67D C67B H67E 109.5 . . ?
H67D C67B H67F 109.5 . . ?
H67E C67B H67F 109.5 . . ?
C60B Si1B C62B 107.0(10) . . ?
C60B Si1B C61B 106.9(9) . . ?
C60B Si1B C1AB 114.0(9) . . ?
C62B Si1B C61B 107.5(9) . . ?
C1AB Si1B C62B 114.3(8) . . ?
C1AB Si1B C61B 106.7(8) . . ?
Si1B C60B H60D 109.5 . . ?
Si1B C60B H60E 109.5 . . ?
Si1B C60B H60F 109.5 . . ?
H60D C60B H60E 109.5 . . ?
H60D C60B H60F 109.5 . . ?
H60E C60B H60F 109.5 . . ?
Si1B C62B H62D 109.5 . . ?
Si1B C62B H62E 109.5 . . ?
Si1B C62B H62F 109.5 . . ?
H62D C62B H62E 109.5 . . ?
H62D C62B H62F 109.5 . . ?
H62E C62B H62F 109.5 . . ?
Si1B C61B H61D 109.5 . . ?
Si1B C61B H61E 109.5 . . ?
Si1B C61B H61F 109.5 . . ?
H61D C61B H61E 109.5 . . ?
H61D C61B H61F 109.5 . . ?
H61E C61B H61F 109.5 . . ?
C69B Si3B U2 99.4(6) . . ?
C69B Si3B C70B 118.3(8) . . ?
C70B Si3B U2 142.0(5) . . ?
C71B Si3B U2 65.0(3) . . ?
C71B Si3B C69B 106.0(7) . . ?
C71B Si3B C70B 105.5(5) . . ?
C2AB Si3B U2 45.9(5) . . ?
C2AB Si3B C69B 112.3(8) . . ?
C2AB Si3B C70B 109.6(7) . . ?
C2AB Si3B C71B 103.7(6) . . ?
Si3B C69B H69D 109.5 . . ?
Si3B C69B H69E 109.5 . . ?
Si3B C69B H69F 109.5 . . ?
H69D C69B H69E 109.5 . . ?
H69D C69B H69F 109.5 . . ?
H69E C69B H69F 109.5 . . ?
Si3B C70B H70D 109.5 . . ?
Si3B C70B H70E 109.5 . . ?
Si3B C70B H70F 109.5 . . ?
H70D C70B H70E 109.5 . . ?
H70D C70B H70F 109.5 . . ?
H70E C70B H70F 109.5 . . ?
Si3B C71B H71D 109.5 . . ?
Si3B C71B H71E 109.5 . . ?
Si3B C71B H71F 109.5 . . ?
H71D C71B H71E 109.5 . . ?
H71D C71B H71F 109.5 . . ?
H71E C71B H71F 109.5 . . ?
Si2B C0AB U2 127.6(7) . . ?
C3AB C0AB U2 67.0(7) . . ?
C3AB C0AB Si2B 133.8(12) . . ?
C1AB C0AB U2 72.6(7) . . ?
C1AB C0AB Si2B 135.3(12) . . ?
C1AB C0AB C3AB 89.7(10) . . ?
Si4B C3AB U2 146.5(7) . . ?
C0AB C3AB U2 79.5(8) . . ?
C0AB C3AB Si4B 125.7(10) . . ?
C2AB C3AB U2 74.5(8) . . ?
C2AB C3AB Si4B 122.4(11) . . ?
C2AB C3AB C0AB 88.6(11) . . ?
Si1B C1AB U2 134.9(7) . . ?
C0AB C1AB U2 74.6(8) . . ?
C0AB C1AB Si1B 129.1(12) . . ?
C2AB C1AB U2 70.1(9) . . ?
C2AB C1AB Si1B 134.5(13) . . ?
C2AB C1AB C0AB 90.1(11) . . ?
Si3B C2AB U2 101.9(7) . . ?
C3AB C2AB U2 71.1(8) . . ?
C3AB C2AB Si3B 128.1(12) . . ?
C1AB C2AB U2 77.4(9) . . ?
C1AB C2AB Si3B 138.6(14) . . ?
C1AB C2AB C3AB 91.4(11) . . ?
H90A C90A H90B 109.5 . . ?
H90A C90A H90C 109.5 . . ?
H90B C90A H90C 109.5 . . ?
C91A C90A H90A 109.5 . . ?
C91A C90A H90B 109.5 . . ?
C91A C90A H90C 109.5 . . ?
C90A C91A H91A 107.4 . . ?
C90A C91A Si9A 111.0(13) . . ?
C92A C91A C90A 110.7(17) . . ?
C92A C91A H91A 107.4 . . ?
C92A C91A Si9A 112.7(12) . . ?
Si9A C91A H91A 107.4 . . ?
C91A C92A H92A 109.5 . . ?
C91A C92A H92B 109.5 . . ?
C91A C92A H92C 109.5 . . ?
H92A C92A H92B 109.5 . . ?
H92A C92A H92C 109.5 . . ?
H92B C92A H92C 109.5 . . ?
C8 Si9A C91A 111.7(6) . . ?
C8 Si9A C13 104.0(7) . . ?
C8 Si9A C94A 112.0(8) . . ?
C91A Si9A C13 116.1(10) . . ?
C94A Si9A C91A 102.9(7) . . ?
C94A Si9A C13 110.3(9) . . ?
Si9A C13 H13 92.3 . . ?
C14 C13 Si9A 136.4(12) . . ?
C14 C13 H13 92.3 . . ?
C14 C13 C15 94.2(11) . . ?
C15 C13 Si9A 128.9(12) . . ?
C15 C13 H13 92.3 . . ?
C13 C14 H14A 109.5 . . ?
C13 C14 H14B 109.5 . . ?
C13 C14 H14C 109.5 . . ?
H14A C14 H14B 109.5 . . ?
H14A C14 H14C 109.5 . . ?
H14B C14 H14C 109.5 . . ?
C13 C15 H15A 109.5 . . ?
C13 C15 H15B 109.5 . . ?
C13 C15 H15C 109.5 . . ?
H15A C15 H15B 109.5 . . ?
H15A C15 H15C 109.5 . . ?
H15B C15 H15C 109.5 . . ?
H95A C95A H95B 109.5 . . ?
H95A C95A H95C 109.5 . . ?
H95B C95A H95C 109.5 . . ?
C94A C95A H95A 109.5 . . ?
C94A C95A H95B 109.5 . . ?
C94A C95A H95C 109.5 . . ?
Si9A C94A H94A 107.5 . . ?
C95A C94A Si9A 110.2(9) . . ?
C95A C94A H94A 107.5 . . ?
C95A C94A C93A 111.5(16) . . ?
C93A C94A Si9A 112.3(13) . . ?
C93A C94A H94A 107.5 . . ?
C94A C93A H93A 109.5 . . ?
C94A C93A H93B 109.5 . . ?
C94A C93A H93C 109.5 . . ?
H93A C93A H93B 109.5 . . ?
H93A C93A H93C 109.5 . . ?
H93B C93A H93C 109.5 . . ?
H90D C90B H90E 109.5 . . ?
H90D C90B H90F 109.5 . . ?
H90E C90B H90F 109.5 . . ?
C91B C90B H90D 109.5 . . ?
C91B C90B H90E 109.5 . . ?
C91B C90B H90F 109.5 . . ?
C90B C91B H91B 105.7 . . ?
C90B C91B Si9B 114.0(13) . . ?
C92B C91B C90B 109.4(19) . . ?
C92B C91B H91B 105.7 . . ?
C92B C91B Si9B 115.3(15) . . ?
Si9B C91B H91B 105.7 . . ?
C91B C92B H92D 109.5 . . ?
C91B C92B H92E 109.5 . . ?
C91B C92B H92F 109.5 . . ?
H92D C92B H92E 109.5 . . ?
H92D C92B H92F 109.5 . . ?
H92E C92B H92F 109.5 . . ?
C91B Si9B C8 111.0(7) . . ?
C91B Si9B C16 116.5(10) . . ?
C91B Si9B C94B 110.1(8) . . ?
C16 Si9B C8 114.4(8) . . ?
C16 Si9B C94B 105.7(10) . . ?
C94B Si9B C8 97.1(8) . . ?
Si9B C16 H16 127.0 . . ?
C17 C16 Si9B 80.1(12) . . ?
C17 C16 H16 127.0 . . ?
C17 C16 C18 97.4(14) . . ?
C18 C16 Si9B 82.9(12) . . ?
C18 C16 H16 127.0 . . ?
C16 C17 H17A 109.5 . . ?
C16 C17 H9B 109.5 . . ?
C16 C17 H17B 109.5 . . ?
H17A C17 H9B 109.5 . . ?
H17A C17 H17B 109.5 . . ?
H9B C17 H17B 109.5 . . ?
C16 C18 H18A 109.5 . . ?
C16 C18 H18B 109.5 . . ?
C16 C18 H18C 109.5 . . ?
H18A C18 H18B 109.5 . . ?
H18A C18 H18C 109.5 . . ?
H18B C18 H18C 109.5 . . ?
H93D C93B H93E 109.5 . . ?
H93D C93B H93F 109.5 . . ?
H93E C93B H93F 109.5 . . ?
C94B C93B H93D 109.5 . . ?
C94B C93B H93E 109.5 . . ?
C94B C93B H93F 109.5 . . ?
Si9B C94B H94B 104.1 . . ?
C93B C94B Si9B 110.5(12) . . ?
C93B C94B H94B 104.1 . . ?
C93B C94B C95B 113.5(16) . . ?
C95B C94B Si9B 118.8(12) . . ?
C95B C94B H94B 104.1 . . ?
C94B C95B H95D 109.5 . . ?
C94B C95B H95E 109.5 . . ?
C94B C95B H95F 109.5 . . ?
H95D C95B H95E 109.5 . . ?
H95D C95B H95F 109.5 . . ?
H95E C95B H95F 109.5 . . ?

loop_
_geom_bond_atom_site_label_1
_geom_bond_atom_site_label_2
_geom_bond_distance
_geom_bond_site_symmetry_2
_geom_bond_publ_flag
U1 C37 2.756(7) . ?
U1 C31 2.630(8) . ?
U1 C32 2.622(7) . ?
U1 C30 2.501(6) . ?
U1 C36 2.688(7) . ?
U1 C34 2.688(7) . ?
U1 C27 2.691(7) . ?
U1 C28 2.612(7) . ?
U1 C38 2.655(7) . ?
U1 C33 2.640(7) . ?
U1 C35 2.650(7) . ?
U1 C29 2.420(7) . ?
U2 C2 2.586(9) . ?
U2 C3 2.576(9) . ?
U2 C1 2.620(9) . ?
U2 C4 2.628(10) . ?
U2 C10 2.597(15) . ?
U2 C11 2.479(16) . ?
U2 C12 2.481(12) . ?
U2 C9 2.637(13) . ?
U2 C0AB 2.645(14) . ?
U2 C3AB 2.476(13) . ?
U2 C1AB 2.618(13) . ?
U2 C2AB 2.521(17) . ?
Si6 C37 1.892(7) . ?
Si6 C51 1.932(9) . ?
Si6 C49 1.882(8) . ?
Si6 C54 1.888(9) . ?
Si5 C34 1.897(7) . ?
Si5 C42 1.896(8) . ?
Si5 C45 1.898(8) . ?
Si5 C40 1.892(8) . ?
Si8 C61 1.879(8) . ?
Si8 C29 1.859(7) . ?
Si8 C62 1.871(10) . ?
Si8 C60 1.877(9) . ?
Si9 C27 1.867(8) . ?
Si9 C68 1.871(9) . ?
Si9 C67 1.864(9) . ?
Si9 C66 1.884(8) . ?
Si7 C30 1.855(7) . ?
Si7 C57 1.888(8) . ?
Si7 C59 1.878(9) . ?
Si7 C58 1.840(10) . ?
Si10 C64 1.863(8) . ?
Si10 C28 1.853(8) . ?
Si10 C65 1.888(9) . ?
Si10 C63 1.883(8) . ?
Si0A C006 1.92(3) . ?
Si0A C007 1.83(3) . ?
Si0A C010 1.87(3) . ?
Si0A C5 1.886(14) . ?
C02A H02A 0.9800 . ?
C02A H02B 0.9800 . ?
C02A H02C 0.9800 . ?
C02A C007 1.72(2) . ?
C006 H006 1.0000 . ?
C006 C009 1.50(3) . ?
C006 C004 1.59(2) . ?
C00A H00A 0.9800 . ?
C00A H00B 0.9800 . ?
C00A H00C 0.9800 . ?
C00A C010 1.37(2) . ?
C009 H00D 0.9800 . ?
C009 H00E 0.9800 . ?
C009 H00F 0.9800 . ?
C004 H00G 0.9800 . ?
C004 H00H 0.9800 . ?
C004 H00I 0.9800 . ?
C007 H007 1.0000 . ?
C007 C015 1.56(3) . ?
C015 H01A 0.9800 . ?
C015 H01B 0.9800 . ?
C015 H01C 0.9800 . ?
C010 H010 1.0000 . ?
C010 C014 1.53(3) . ?
C014 H01D 0.9800 . ?
C014 H01E 0.9800 . ?
C014 H01F 0.9800 . ?
Si0B C008 1.89(3) . ?
Si0B C05 1.99(3) . ?
Si0B C012 1.91(3) . ?
Si0B C5 1.906(13) . ?
C00B H00J 0.9800 . ?
C00B H00K 0.9800 . ?
C00B H00L 0.9800 . ?
C00B C008 1.56(2) . ?
C008 H008 1.0000 . ?
C008 C011 1.51(3) . ?
C011 H01G 0.9800 . ?
C011 H01H 0.9800 . ?
C011 H01I 0.9800 . ?
C02B H02D 0.9800 . ?
C02B H02E 0.9800 . ?
C02B H02F 0.9800 . ?
C02B C05 1.48(2) . ?
C05 H05 1.0000 . ?
C05 C07 1.56(2) . ?
C07 H07A 0.9800 . ?
C07 H07B 0.9800 . ?
C07 H07C 0.9800 . ?
C06 H06A 0.9800 . ?
C06 H06B 0.9800 . ?
C06 H06C 0.9800 . ?
C06 C012 1.56(2) . ?
C0AA H0AA 0.9800 . ?
C0AA H0AB 0.9800 . ?
C0AA H0AC 0.9800 . ?
C0AA C012 1.50(3) . ?
C012 H012 1.0000 . ?
C37 C36 1.416(10) . ?
C37 C38 1.441(10) . ?
C31 H31 0.9500 . ?
C31 C32 1.410(10) . ?
C31 C38 1.403(10) . ?
C32 H32 0.9500 . ?
C32 C33 1.399(10) . ?
C30 C27 1.438(10) . ?
C30 C29 1.511(10) . ?
C36 H36 0.9500 . ?
C36 C35 1.424(10) . ?
C34 C33 1.446(10) . ?
C34 C35 1.423(9) . ?
C64 H64G 0.9800 . ?
C64 H64H 0.9800 . ?
C64 H64I 0.9800 . ?
C57 H57A 0.9800 . ?
C57 H57B 0.9800 . ?
C57 H57C 0.9800 . ?
C27 C28 1.471(10) . ?
C7 H7 0.9500 . ?
C7 C8 1.409(11) . ?
C7 C6 1.397(10) . ?
C28 C29 1.501(10) . ?
C61 H61G 0.9800 . ?
C61 H61H 0.9800 . ?
C61 H61I 0.9800 . ?
C38 H38 0.9500 . ?
C33 H33 0.9500 . ?
C42 H42 1.0000 . ?
C42 C43 1.529(12) . ?
C42 C44 1.535(11) . ?
C35 H35 0.9500 . ?
C45 H45 1.0000 . ?
C45 C47 1.528(10) . ?
C45 C46 1.540(10) . ?
C8 C1 1.436(13) . ?
C8 Si9A 1.818(10) . ?
C8 Si9B 2.004(12) . ?
C50 H50A 0.9800 . ?
C50 H50B 0.9800 . ?
C50 H50C 0.9800 . ?
C50 C49 1.526(11) . ?
C68 H68G 0.9800 . ?
C68 H68H 0.9800 . ?
C68 H68I 0.9800 . ?
C67 H67G 0.9800 . ?
C67 H67H 0.9800 . ?
C67 H67I 0.9800 . ?
C43 H43A 0.9800 . ?
C43 H43B 0.9800 . ?
C43 H43C 0.9800 . ?
C44 H44A 0.9800 . ?
C44 H44B 0.9800 . ?
C44 H44C 0.9800 . ?
C51 H51 1.0000 . ?
C51 C52 1.531(11) . ?
C51 C53 1.452(13) . ?
C59 H59A 0.9800 . ?
C59 H59B 0.9800 . ?
C59 H59C 0.9800 . ?
C47 H47A 0.9800 . ?
C47 H47B 0.9800 . ?
C47 H47C 0.9800 . ?
C48 H48A 0.9800 . ?
C48 H48B 0.9800 . ?
C48 H48C 0.9800 . ?
C48 C49 1.554(12) . ?
C65 H65G 0.9800 . ?
C65 H65H 0.9800 . ?
C65 H65I 0.9800 . ?
C5 C4 1.443(13) . ?
C5 C6 1.444(11) . ?
C63 H63G 0.9800 . ?
C63 H63H 0.9800 . ?
C63 H63I 0.9800 . ?
C40 H40 1.0000 . ?
C40 C39 1.539(10) . ?
C40 C41 1.540(10) . ?
C66 H66G 0.9800 . ?
C66 H66H 0.9800 . ?
C66 H66I 0.9800 . ?
C52 H52A 0.9800 . ?
C52 H52B 0.9800 . ?
C52 H52C 0.9800 . ?
C49 H49 1.0000 . ?
C62 H62G 0.9800 . ?
C62 H62H 0.9800 . ?
C62 H62I 0.9800 . ?
C39 H39A 0.9800 . ?
C39 H39B 0.9800 . ?
C39 H39C 0.9800 . ?
C2 H2 0.9500 . ?
C2 C3 1.394(18) . ?
C2 C1 1.390(17) . ?
C54 H54 1.0000 . ?
C54 C56 1.536(13) . ?
C54 C55 1.538(11) . ?
C3 H3 0.9500 . ?
C3 C4 1.379(18) . ?
C46 H46A 0.9800 . ?
C46 H46B 0.9800 . ?
C46 H46C 0.9800 . ?
C58 H58A 0.9800 . ?
C58 H58B 0.9800 . ?
C58 H58C 0.9800 . ?
C60 H60G 0.9800 . ?
C60 H60H 0.9800 . ?
C60 H60I 0.9800 . ?
C41 H41A 0.9800 . ?
C41 H41B 0.9800 . ?
C41 H41C 0.9800 . ?
C1 H1 0.9500 . ?
C53 H53A 0.9800 . ?
C53 H53B 0.9800 . ?
C53 H53C 0.9800 . ?
C4 H4 0.9500 . ?
C56 H56A 0.9800 . ?
C56 H56B 0.9800 . ?
C56 H56C 0.9800 . ?
C55 H55A 0.9800 . ?
C55 H55B 0.9800 . ?
C55 H55C 0.9800 . ?
C6 H6 0.9500 . ?
Si1A C60A 1.884(18) . ?
Si1A C61A 1.881(17) . ?
Si1A C62A 1.852(18) . ?
Si1A C12 1.846(13) . ?
C60A H60A 0.9800 . ?
C60A H60B 0.9800 . ?
C60A H60C 0.9800 . ?
C61A H61A 0.9800 . ?
C61A H61B 0.9800 . ?
C61A H61C 0.9800 . ?
C62A H62A 0.9800 . ?
C62A H62B 0.9800 . ?
C62A H62C 0.9800 . ?
Si2A C63A 1.889(9) . ?
Si2A C64A 1.890(15) . ?
Si2A C65A 1.892(16) . ?
Si2A C9 1.852(13) . ?
C63A H63A 0.9800 . ?
C63A H63B 0.9800 . ?
C63A H63C 0.9800 . ?
C64A H64A 0.9800 . ?
C64A H64B 0.9800 . ?
C64A H64C 0.9800 . ?
C65A H65A 0.9800 . ?
C65A H65B 0.9800 . ?
C65A H65C 0.9800 . ?
Si3A C69A 1.88(2) . ?
Si3A C70A 2.030(13) . ?
Si3A C71A 1.896(9) . ?
Si3A C11 1.833(12) . ?
C69A H69A 0.9800 . ?
C69A H69B 0.9800 . ?
C69A H69C 0.9800 . ?
C70A H70A 0.9800 . ?
C70A H70B 0.9800 . ?
C70A H70C 0.9800 . ?
C71A H71A 0.9800 . ?
C71A H71B 0.9800 . ?
C71A H71C 0.9800 . ?
Si4A C66A 1.87(2) . ?
Si4A C67A 1.949(12) . ?
Si4A C68A 2.121(15) . ?
Si4A C10 1.878(13) . ?
C66A H66A 0.9800 . ?
C66A H66B 0.9800 . ?
C66A H66C 0.9800 . ?
C67A H67A 0.9800 . ?
C67A H67B 0.9800 . ?
C67A H67C 0.9800 . ?
C68A H68A 0.9800 . ?
C68A H68B 0.9800 . ?
C68A H68C 0.9800 . ?
C10 C11 1.484(18) . ?
C10 C9 1.464(17) . ?
C11 C12 1.466(18) . ?
C12 C9 1.503(17) . ?
Si2B C63B 1.960(10) . ?
Si2B C64B 2.046(13) . ?
Si2B C65B 1.929(13) . ?
Si2B C0AB 1.848(14) . ?
C63B H63D 0.9800 . ?
C63B H63E 0.9800 . ?
C63B H63F 0.9800 . ?
C64B H64D 0.9800 . ?
C64B H64E 0.9800 . ?
C64B H64F 0.9800 . ?
C65B H65D 0.9800 . ?
C65B H65E 0.9800 . ?
C65B H65F 0.9800 . ?
Si4B C66B 1.90(2) . ?
Si4B C68B 1.879(18) . ?
Si4B C67B 1.883(17) . ?
Si4B C3AB 1.878(13) . ?
C66B H66D 0.9800 . ?
C66B H66E 0.9800 . ?
C66B H66F 0.9800 . ?
C68B H68D 0.9800 . ?
C68B H68E 0.9800 . ?
C68B H68F 0.9800 . ?
C67B H67D 0.9800 . ?
C67B H67E 0.9800 . ?
C67B H67F 0.9800 . ?
Si1B C60B 1.86(2) . ?
Si1B C62B 1.87(2) . ?
Si1B C61B 1.885(18) . ?
Si1B C1AB 1.861(13) . ?
C60B H60D 0.9800 . ?
C60B H60E 0.9800 . ?
C60B H60F 0.9800 . ?
C62B H62D 0.9800 . ?
C62B H62E 0.9800 . ?
C62B H62F 0.9800 . ?
C61B H61D 0.9800 . ?
C61B H61E 0.9800 . ?
C61B H61F 0.9800 . ?
Si3B C69B 1.89(2) . ?
Si3B C70B 1.962(12) . ?
Si3B C71B 1.878(9) . ?
Si3B C2AB 1.869(12) . ?
C69B H69D 0.9800 . ?
C69B H69E 0.9800 . ?
C69B H69F 0.9800 . ?
C70B H70D 0.9800 . ?
C70B H70E 0.9800 . ?
C70B H70F 0.9800 . ?
C71B H71D 0.9800 . ?
C71B H71E 0.9800 . ?
C71B H71F 0.9800 . ?
C0AB C3AB 1.484(18) . ?
C0AB C1AB 1.483(19) . ?
C3AB C2AB 1.480(19) . ?
C1AB C2AB 1.442(19) . ?
C90A H90A 0.9800 . ?
C90A H90B 0.9800 . ?
C90A H90C 0.9800 . ?
C90A C91A 1.555(19) . ?
C91A H91A 1.0000 . ?
C91A C92A 1.548(18) . ?
C91A Si9A 1.914(17) . ?
C92A H92A 0.9800 . ?
C92A H92B 0.9800 . ?
C92A H92C 0.9800 . ?
Si9A C13 1.955(15) . ?
Si9A C94A 1.889(13) . ?
C13 H13 1.0000 . ?
C13 C14 1.655(14) . ?
C13 C15 1.672(14) . ?
C14 H14A 0.9800 . ?
C14 H14B 0.9800 . ?
C14 H14C 0.9800 . ?
C15 H15A 0.9800 . ?
C15 H15B 0.9800 . ?
C15 H15C 0.9800 . ?
C95A H95A 0.9800 . ?
C95A H95B 0.9800 . ?
C95A H95C 0.9800 . ?
C95A C94A 1.521(13) . ?
C94A H94A 1.0000 . ?
C94A C93A 1.530(15) . ?
C93A H93A 0.9800 . ?
C93A H93B 0.9800 . ?
C93A H93C 0.9800 . ?
C90B H90D 0.9800 . ?
C90B H90E 0.9800 . ?
C90B H90F 0.9800 . ?
C90B C91B 1.54(3) . ?
C91B H91B 1.0000 . ?
C91B C92B 1.53(2) . ?
C91B Si9B 1.892(19) . ?
C92B H92D 0.9800 . ?
C92B H92E 0.9800 . ?
C92B H92F 0.9800 . ?
Si9B C16 1.895(17) . ?
Si9B C94B 1.915(17) . ?
C16 H16 1.0000 . ?
C16 C17 1.67(2) . ?
C16 C18 1.689(18) . ?
C17 H17A 0.9800 . ?
C17 H9B 0.9800 . ?
C17 H17B 0.9800 . ?
C18 H18A 0.9800 . ?
C18 H18B 0.9800 . ?
C18 H18C 0.9800 . ?
C93B H93D 0.9800 . ?
C93B H93E 0.9800 . ?
C93B H93F 0.9800 . ?
C93B C94B 1.543(19) . ?
C94B H94B 1.0000 . ?
C94B C95B 1.550(13) . ?
C95B H95D 0.9800 . ?
C95B H95E 0.9800 . ?
C95B H95F 0.9800 . ?

loop_
_geom_torsion_atom_site_label_1
_geom_torsion_atom_site_label_2
_geom_torsion_atom_site_label_3
_geom_torsion_atom_site_label_4
_geom_torsion
_geom_torsion_site_symmetry_1
_geom_torsion_site_symmetry_2
_geom_torsion_site_symmetry_3
_geom_torsion_site_symmetry_4
_geom_torsion_publ_flag
U1 C37 C36 C35 46.7(8) . . . . ?
U1 C37 C38 C31 -49.6(9) . . . . ?
U1 C31 C32 C33 -48.4(8) . . . . ?
U1 C31 C38 C37 51.0(9) . . . . ?
U1 C32 C33 C34 -49.3(8) . . . . ?
U1 C30 C27 Si9 -130.1(6) . . . . ?
U1 C30 C27 C28 68.4(4) . . . . ?
U1 C30 C29 Si8 149.4(5) . . . . ?
U1 C30 C29 C28 -80.0(4) . . . . ?
U1 C36 C35 C34 50.3(8) . . . . ?
U1 C34 C33 C32 48.6(8) . . . . ?
U1 C34 C35 C36 -50.3(8) . . . . ?
U1 C27 C28 Si10 -130.9(7) . . . . ?
U1 C27 C28 C29 65.1(3) . . . . ?
U1 C28 C29 Si8 -157.2(6) . . . . ?
U1 C28 C29 C30 75.2(4) . . . . ?
U2 C7 C8 C1 44.3(10) . . . . ?
U2 C7 C8 Si9A -153.4(7) . . . . ?
U2 C7 C8 Si9B -136.5(6) . . . . ?
U2 C7 C6 C5 -48.6(10) . . . . ?
U2 C8 C1 C2 49.5(12) . . . . ?
U2 C8 Si9A C91A 73.3(14) . . . . ?
U2 C8 Si9A C13 -52.7(14) . . . . ?
U2 C8 Si9A C94A -171.8(10) . . . . ?
U2 C5 C4 C3 -47.8(14) . . . . ?
U2 C5 C6 C7 48.3(9) . . . . ?
U2 C2 C3 C4 50.4(14) . . . . ?
U2 C2 C1 C8 -51.0(13) . . . . ?
U2 C3 C4 C5 49.3(15) . . . . ?
U2 Si3A C11 C10 85.4(18) . . . . ?
U2 Si3A C11 C12 -78.5(14) . . . . ?
U2 C10 C11 Si3A -95.5(16) . . . . ?
U2 C10 C11 C12 72.5(8) . . . . ?
U2 C10 C9 Si2A 127.8(14) . . . . ?
U2 C10 C9 C12 -66.4(7) . . . . ?
U2 C11 C12 Si1A -141.4(12) . . . . ?
U2 C11 C12 C9 78.2(7) . . . . ?
U2 C12 C9 Si2A -122.2(11) . . . . ?
U2 C12 C9 C10 71.0(9) . . . . ?
U2 Si3B C2AB C3AB 75.2(14) . . . . ?
U2 Si3B C2AB C1AB -84.4(19) . . . . ?
U2 C0AB C3AB Si4B -155.6(12) . . . . ?
U2 C0AB C3AB C2AB 74.5(8) . . . . ?
U2 C0AB C1AB Si1B 136.0(13) . . . . ?
U2 C0AB C1AB C2AB -69.3(9) . . . . ?
U2 C3AB C2AB Si3B -90.5(13) . . . . ?
U2 C3AB C2AB C1AB 76.2(9) . . . . ?
U2 C1AB C2AB Si3B 93.9(18) . . . . ?
U2 C1AB C2AB C3AB -70.3(8) . . . . ?
Si6 C37 C36 U1 146.9(4) . . . . ?
Si6 C37 C36 C35 -166.4(7) . . . . ?
Si6 C37 C38 U1 -146.5(4) . . . . ?
Si6 C37 C38 C31 163.9(7) . . . . ?
Si5 C34 C33 U1 139.6(4) . . . . ?
Si5 C34 C33 C32 -171.7(7) . . . . ?
Si5 C34 C35 U1 -139.7(4) . . . . ?
Si5 C34 C35 C36 170.0(7) . . . . ?
Si9 C27 C28 U1 132.3(6) . . . . ?
Si9 C27 C28 Si10 1.4(11) . . . . ?
Si9 C27 C28 C29 -162.6(6) . . . . ?
Si7 C30 C27 U1 104.6(8) . . . . ?
Si7 C30 C27 Si9 -25.6(13) . . . . ?
Si7 C30 C27 C28 172.9(7) . . . . ?
Si7 C30 C29 U1 -94.4(5) . . . . ?
Si7 C30 C29 Si8 55.0(8) . . . . ?
Si7 C30 C29 C28 -174.4(5) . . . . ?
Si10 C28 C29 U1 120.1(6) . . . . ?
Si10 C28 C29 Si8 -37.1(9) . . . . ?
Si10 C28 C29 C30 -164.7(6) . . . . ?
Si0A C5 C4 U2 -149.1(9) . . . . ?
Si0A C5 C4 C3 163.1(15) . . . . ?
Si0A C5 C6 U2 149.8(9) . . . . ?
Si0A C5 C6 C7 -161.9(10) . . . . ?
C006 Si0A C007 C02A -164.9(11) . . . . ?
C006 Si0A C007 C015 -44(2) . . . . ?
C006 Si0A C010 C00A -72.8(19) . . . . ?
C006 Si0A C010 C014 50(2) . . . . ?
C006 Si0A C5 U2 -109.1(14) . . . . ?
C006 Si0A C5 C4 -16.0(17) . . . . ?
C006 Si0A C5 C6 151.0(11) . . . . ?
C007 Si0A C010 C00A 163.7(15) . . . . ?
C007 Si0A C010 C014 -73.3(19) . . . . ?
C007 Si0A C5 U2 9(2) . . . . ?
C007 Si0A C5 C4 102.5(14) . . . . ?
C007 Si0A C5 C6 -90.5(14) . . . . ?
C010 Si0A C007 C02A -41.6(16) . . . . ?
C010 Si0A C007 C015 79(2) . . . . ?
C010 Si0A C5 U2 131.3(15) . . . . ?
C010 Si0A C5 C4 -135.7(13) . . . . ?
C010 Si0A C5 C6 31.3(15) . . . . ?
Si0B C5 C4 U2 -145.0(10) . . . . ?
Si0B C5 C4 C3 167.2(14) . . . . ?
Si0B C5 C6 U2 145.0(9) . . . . ?
Si0B C5 C6 C7 -166.7(10) . . . . ?
C05 Si0B C008 C00B 54.1(16) . . . . ?
C05 Si0B C008 C011 163.7(15) . . . . ?
C012 Si0B C008 C00B 164.3(14) . . . . ?
C012 Si0B C008 C011 -86.1(17) . . . . ?
C37 Si6 C49 C50 -65.5(7) . . . . ?
C37 Si6 C49 C48 59.6(7) . . . . ?
C37 Si6 C54 C56 61.7(8) . . . . ?
C37 Si6 C54 C55 -171.3(8) . . . . ?
C37 C36 C35 U1 -47.9(9) . . . . ?
C37 C36 C35 C34 2.4(15) . . . . ?
C31 C32 C33 U1 48.3(8) . . . . ?
C31 C32 C33 C34 -1.0(15) . . . . ?
C32 C31 C38 U1 -48.8(8) . . . . ?
C32 C31 C38 C37 2.2(15) . . . . ?
C30 C27 C28 U1 -64.7(4) . . . . ?
C30 C27 C28 Si10 164.5(6) . . . . ?
C30 C27 C28 C29 0.5(5) . . . . ?
C36 C37 C38 U1 45.1(7) . . . . ?
C36 C37 C38 C31 -4.5(14) . . . . ?
C34 Si5 C42 C43 -62.2(7) . . . . ?
C34 Si5 C42 C44 63.6(7) . . . . ?
C34 Si5 C45 C47 49.6(6) . . . . ?
C34 Si5 C45 C46 175.9(5) . . . . ?
C34 Si5 C40 C39 -71.5(7) . . . . ?
C34 Si5 C40 C41 161.8(6) . . . . ?
C64 Si10 C28 U1 46.8(5) . . . . ?
C64 Si10 C28 C27 157.8(7) . . . . ?
C64 Si10 C28 C29 -44.5(8) . . . . ?
C57 Si7 C30 U1 -32.7(4) . . . . ?
C57 Si7 C30 C27 -128.8(8) . . . . ?
C57 Si7 C30 C29 42.9(7) . . . . ?
C27 C30 C29 U1 80.5(4) . . . . ?
C27 C30 C29 Si8 -130.1(5) . . . . ?
C27 C30 C29 C28 0.4(5) . . . . ?
C27 C28 C29 U1 -75.7(4) . . . . ?
C27 C28 C29 Si8 127.1(6) . . . . ?
C27 C28 C29 C30 -0.4(5) . . . . ?
C7 C8 C1 U2 -45.0(10) . . . . ?
C7 C8 C1 C2 5(2) . . . . ?
C7 C8 Si9A C91A -179.8(8) . . . . ?
C7 C8 Si9A C13 54.3(11) . . . . ?
C7 C8 Si9A C94A -64.9(10) . . . . ?
C61 Si8 C29 U1 163.4(7) . . . . ?
C61 Si8 C29 C30 50.0(7) . . . . ?
C61 Si8 C29 C28 -61.9(7) . . . . ?
C38 C37 C36 U1 -44.5(7) . . . . ?
C38 C37 C36 C35 2.1(14) . . . . ?
C38 C31 C32 U1 49.3(8) . . . . ?
C38 C31 C32 C33 0.8(15) . . . . ?
C33 C34 C35 U1 47.0(7) . . . . ?
C33 C34 C35 C36 -3.3(14) . . . . ?
C42 Si5 C34 U1 -165.7(5) . . . . ?
C42 Si5 C34 C33 100.5(6) . . . . ?
C42 Si5 C34 C35 -73.9(6) . . . . ?
C42 Si5 C45 C47 167.0(6) . . . . ?
C42 Si5 C45 C46 -66.7(6) . . . . ?
C42 Si5 C40 C39 172.2(6) . . . . ?
C42 Si5 C40 C41 45.5(7) . . . . ?
C35 C34 C33 U1 -47.2(7) . . . . ?
C35 C34 C33 C32 1.4(14) . . . . ?
C29 C30 C27 U1 -68.8(3) . . . . ?
C29 C30 C27 Si9 161.0(6) . . . . ?
C29 C30 C27 C28 -0.5(5) . . . . ?
C45 Si5 C34 U1 -47.2(6) . . . . ?
C45 Si5 C34 C33 -141.0(5) . . . . ?
C45 Si5 C34 C35 44.6(6) . . . . ?
C45 Si5 C42 C43 179.1(6) . . . . ?
C45 Si5 C42 C44 -55.1(7) . . . . ?
C45 Si5 C40 C39 51.7(7) . . . . ?
C45 Si5 C40 C41 -75.0(7) . . . . ?
C8 C7 C6 U2 49.2(10) . . . . ?
C8 C7 C6 C5 0.6(17) . . . . ?
C8 Si9A C94A C95A 66.5(14) . . . . ?
C8 Si9A C94A C93A -58.5(16) . . . . ?
C8 Si9B C16 C17 76.4(11) . . . . ?
C8 Si9B C16 C18 175.3(10) . . . . ?
C68 Si9 C27 U1 -93.3(6) . . . . ?
C68 Si9 C27 C30 8.3(9) . . . . ?
C68 Si9 C27 C28 163.8(7) . . . . ?
C67 Si9 C27 U1 29.5(6) . . . . ?
C67 Si9 C27 C30 131.2(7) . . . . ?
C67 Si9 C27 C28 -73.3(7) . . . . ?
C51 Si6 C37 U1 61.3(8) . . . . ?
C51 Si6 C37 C36 -34.7(7) . . . . ?
C51 Si6 C37 C38 155.1(6) . . . . ?
C51 Si6 C49 C50 52.1(7) . . . . ?
C51 Si6 C49 C48 177.3(6) . . . . ?
C51 Si6 C54 C56 -66.3(8) . . . . ?
C51 Si6 C54 C55 60.7(9) . . . . ?
C59 Si7 C30 U1 -151.3(5) . . . . ?
C59 Si7 C30 C27 112.6(9) . . . . ?
C59 Si7 C30 C29 -75.7(7) . . . . ?
C65 Si10 C28 U1 -73.5(5) . . . . ?
C65 Si10 C28 C27 37.5(8) . . . . ?
C65 Si10 C28 C29 -164.8(6) . . . . ?
C5 Si0A C007 C02A 75.7(16) . . . . ?
C5 Si0A C007 C015 -163.4(16) . . . . ?
C5 Si0A C010 C00A 48(2) . . . . ?
C5 Si0A C010 C014 171.3(15) . . . . ?
C5 Si0B C008 C00B -67.2(17) . . . . ?
C5 Si0B C008 C011 42.3(18) . . . . ?
C63 Si10 C28 U1 166.0(4) . . . . ?
C63 Si10 C28 C27 -82.9(8) . . . . ?
C63 Si10 C28 C29 74.7(7) . . . . ?
C40 Si5 C34 U1 78.1(6) . . . . ?
C40 Si5 C34 C33 -15.7(6) . . . . ?
C40 Si5 C34 C35 169.9(5) . . . . ?
C40 Si5 C42 C43 55.9(7) . . . . ?
C40 Si5 C42 C44 -178.3(6) . . . . ?
C40 Si5 C45 C47 -73.7(6) . . . . ?
C40 Si5 C45 C46 52.6(6) . . . . ?
C66 Si9 C27 U1 151.0(5) . . . . ?
C66 Si9 C27 C30 -107.3(8) . . . . ?
C66 Si9 C27 C28 48.2(7) . . . . ?
C49 Si6 C37 U1 174.2(7) . . . . ?
C49 Si6 C37 C36 78.2(6) . . . . ?
C49 Si6 C37 C38 -92.0(6) . . . . ?
C49 Si6 C54 C56 177.3(7) . . . . ?
C49 Si6 C54 C55 -55.8(9) . . . . ?
C62 Si8 C29 U1 -77.4(8) . . . . ?
C62 Si8 C29 C30 169.2(6) . . . . ?
C62 Si8 C29 C28 57.3(7) . . . . ?
C2 C3 C4 U2 -49.8(13) . . . . ?
C2 C3 C4 C5 0(3) . . . . ?
C54 Si6 C37 U1 -69.5(8) . . . . ?
C54 Si6 C37 C36 -165.4(6) . . . . ?
C54 Si6 C37 C38 24.3(7) . . . . ?
C54 Si6 C49 C50 176.4(7) . . . . ?
C54 Si6 C49 C48 -58.5(7) . . . . ?
C3 C2 C1 U2 48.5(12) . . . . ?
C3 C2 C1 C8 -2(2) . . . . ?
C58 Si7 C30 U1 86.0(5) . . . . ?
C58 Si7 C30 C27 -10.0(10) . . . . ?
C58 Si7 C30 C29 161.6(6) . . . . ?
C60 Si8 C29 U1 42.6(9) . . . . ?
C60 Si8 C29 C30 -70.8(7) . . . . ?
C60 Si8 C29 C28 177.3(6) . . . . ?
C1 C8 Si9A C91A -14.0(11) . . . . ?
C1 C8 Si9A C13 -139.9(11) . . . . ?
C1 C8 Si9A C94A 100.9(9) . . . . ?
C1 C2 C3 U2 -49.1(12) . . . . ?
C1 C2 C3 C4 1(2) . . . . ?
C4 C5 C6 U2 -45.8(11) . . . . ?
C4 C5 C6 C7 2.5(18) . . . . ?
C6 C7 C8 U2 -48.6(10) . . . . ?
C6 C7 C8 C1 -4.4(18) . . . . ?
C6 C7 C8 Si9A 158.0(8) . . . . ?
C6 C7 C8 Si9B 174.8(8) . . . . ?
C6 C5 C4 U2 46.3(11) . . . . ?
C6 C5 C4 C3 -2(2) . . . . ?
Si1A C12 C9 U2 149.0(12) . . . . ?
Si1A C12 C9 Si2A 26.8(19) . . . . ?
Si1A C12 C9 C10 -140.0(12) . . . . ?
C60A Si1A C12 U2 -43.8(14) . . . . ?
C60A Si1A C12 C11 64.5(15) . . . . ?
C60A Si1A C12 C9 -170.2(12) . . . . ?
C61A Si1A C12 U2 -163.1(11) . . . . ?
C61A Si1A C12 C11 -54.8(15) . . . . ?
C61A Si1A C12 C9 70.5(14) . . . . ?
C62A Si1A C12 U2 77.5(14) . . . . ?
C62A Si1A C12 C11 -174.2(13) . . . . ?
C62A Si1A C12 C9 -48.9(15) . . . . ?
C63A Si2A C9 U2 76.8(9) . . . . ?
C63A Si2A C9 C10 -29.1(17) . . . . ?
C63A Si2A C9 C12 170.3(12) . . . . ?
C64A Si2A C9 U2 -166.7(8) . . . . ?
C64A Si2A C9 C10 87.4(17) . . . . ?
C64A Si2A C9 C12 -73.2(14) . . . . ?
C65A Si2A C9 U2 -48.7(11) . . . . ?
C65A Si2A C9 C10 -154.7(16) . . . . ?
C65A Si2A C9 C12 44.7(15) . . . . ?
Si3A C11 C12 U2 92.3(13) . . . . ?
Si3A C11 C12 Si1A -49(2) . . . . ?
Si3A C11 C12 C9 170.5(13) . . . . ?
C69A Si3A C11 U2 -84.7(9) . . . . ?
C69A Si3A C11 C10 1(2) . . . . ?
C69A Si3A C11 C12 -163.1(14) . . . . ?
C70A Si3A C11 U2 141.0(6) . . . . ?
C70A Si3A C11 C10 -133.7(17) . . . . ?
C70A Si3A C11 C12 62.5(16) . . . . ?
C71A Si3A C11 U2 31.2(7) . . . . ?
C71A Si3A C11 C10 116.5(17) . . . . ?
C71A Si3A C11 C12 -47.3(16) . . . . ?
Si4A C10 C11 U2 134.7(16) . . . . ?
Si4A C10 C11 Si3A 39(3) . . . . ?
Si4A C10 C11 C12 -152.8(15) . . . . ?
Si4A C10 C9 U2 -137.4(14) . . . . ?
Si4A C10 C9 Si2A -10(2) . . . . ?
Si4A C10 C9 C12 156.2(13) . . . . ?
C66A Si4A C10 U2 90.7(14) . . . . ?
C66A Si4A C10 C11 -17(2) . . . . ?
C66A Si4A C10 C9 -159.7(15) . . . . ?
C67A Si4A C10 U2 -140.5(11) . . . . ?
C67A Si4A C10 C11 112.1(18) . . . . ?
C67A Si4A C10 C9 -30.9(17) . . . . ?
C68A Si4A C10 U2 -37.3(13) . . . . ?
C68A Si4A C10 C11 -144.7(17) . . . . ?
C68A Si4A C10 C9 72.3(16) . . . . ?
C10 C11 C12 U2 -76.8(9) . . . . ?
C10 C11 C12 Si1A 141.8(13) . . . . ?
C10 C11 C12 C9 1.3(12) . . . . ?
C11 C10 C9 U2 67.7(9) . . . . ?
C11 C10 C9 Si2A -164.5(13) . . . . ?
C11 C10 C9 C12 1.3(12) . . . . ?
C11 C12 C9 U2 -72.4(8) . . . . ?
C11 C12 C9 Si2A 165.4(12) . . . . ?
C11 C12 C9 C10 -1.4(12) . . . . ?
C9 C10 C11 U2 -73.9(8) . . . . ?
C9 C10 C11 Si3A -169.3(15) . . . . ?
C9 C10 C11 C12 -1.4(12) . . . . ?
Si2B C0AB C3AB U2 120.7(13) . . . . ?
Si2B C0AB C3AB Si4B -35(2) . . . . ?
Si2B C0AB C3AB C2AB -164.8(14) . . . . ?
Si2B C0AB C1AB U2 -126.3(15) . . . . ?
Si2B C0AB C1AB Si1B 10(2) . . . . ?
Si2B C0AB C1AB C2AB 164.4(15) . . . . ?
C63B Si2B C0AB U2 -71.5(9) . . . . ?
C63B Si2B C0AB C3AB -164.6(13) . . . . ?
C63B Si2B C0AB C1AB 32.5(17) . . . . ?
C64B Si2B C0AB U2 162.9(8) . . . . ?
C64B Si2B C0AB C3AB 69.8(15) . . . . ?
C64B Si2B C0AB C1AB -93.1(16) . . . . ?
C65B Si2B C0AB U2 59.1(11) . . . . ?
C65B Si2B C0AB C3AB -34.0(17) . . . . ?
C65B Si2B C0AB C1AB 163.1(15) . . . . ?
Si4B C3AB C2AB U2 148.0(11) . . . . ?
Si4B C3AB C2AB Si3B 57.5(19) . . . . ?
Si4B C3AB C2AB C1AB -135.8(11) . . . . ?
C66B Si4B C3AB U2 43.0(17) . . . . ?
C66B Si4B C3AB C0AB 175.7(13) . . . . ?
C66B Si4B C3AB C2AB -69.5(14) . . . . ?
C68B Si4B C3AB U2 -78.4(15) . . . . ?
C68B Si4B C3AB C0AB 54.3(15) . . . . ?
C68B Si4B C3AB C2AB 169.1(12) . . . . ?
C67B Si4B C3AB U2 162.4(13) . . . . ?
C67B Si4B C3AB C0AB -64.9(15) . . . . ?
C67B Si4B C3AB C2AB 49.9(14) . . . . ?
Si1B C1AB C2AB U2 -134.1(15) . . . . ?
Si1B C1AB C2AB Si3B -40(3) . . . . ?
Si1B C1AB C2AB C3AB 155.6(14) . . . . ?
C60B Si1B C1AB U2 -88.9(13) . . . . ?
C60B Si1B C1AB C0AB 162.0(14) . . . . ?
C60B Si1B C1AB C2AB 19(2) . . . . ?
C62B Si1B C1AB U2 34.6(16) . . . . ?
C62B Si1B C1AB C0AB -74.5(16) . . . . ?
C62B Si1B C1AB C2AB 142.3(17) . . . . ?
C61B Si1B C1AB U2 153.3(12) . . . . ?
C61B Si1B C1AB C0AB 44.2(16) . . . . ?
C61B Si1B C1AB C2AB -99.0(18) . . . . ?
C69B Si3B C2AB U2 81.2(9) . . . . ?
C69B Si3B C2AB C3AB 156.5(15) . . . . ?
C69B Si3B C2AB C1AB -3(2) . . . . ?
C70B Si3B C2AB U2 -145.1(6) . . . . ?
C70B Si3B C2AB C3AB -69.8(16) . . . . ?
C70B Si3B C2AB C1AB 130.5(18) . . . . ?
C71B Si3B C2AB U2 -32.7(7) . . . . ?
C71B Si3B C2AB C3AB 42.5(16) . . . . ?
C71B Si3B C2AB C1AB -117.2(18) . . . . ?
C0AB C3AB C2AB U2 -79.5(8) . . . . ?
C0AB C3AB C2AB Si3B -170.0(14) . . . . ?
C0AB C3AB C2AB C1AB -3.3(12) . . . . ?
C0AB C1AB C2AB U2 73.6(8) . . . . ?
C0AB C1AB C2AB Si3B 167.5(17) . . . . ?
C0AB C1AB C2AB C3AB 3.3(12) . . . . ?
C3AB C0AB C1AB U2 65.9(8) . . . . ?
C3AB C0AB C1AB Si1B -158.1(12) . . . . ?
C3AB C0AB C1AB C2AB -3.3(12) . . . . ?
C1AB C0AB C3AB U2 -71.2(8) . . . . ?
C1AB C0AB C3AB Si4B 133.2(12) . . . . ?
C1AB C0AB C3AB C2AB 3.2(12) . . . . ?
C91A Si9A C94A C95A -173.4(13) . . . . ?
C91A Si9A C94A C93A 61.6(17) . . . . ?
Si9A C8 C1 U2 151.7(6) . . . . ?
Si9A C8 C1 C2 -158.8(11) . . . . ?
C13 Si9A C94A C95A -48.9(16) . . . . ?
C13 Si9A C94A C93A -173.9(15) . . . . ?
C90B C91B Si9B C8 -74.6(15) . . . . ?
C90B C91B Si9B C16 58.8(17) . . . . ?
C90B C91B Si9B C94B 179.0(14) . . . . ?
C91B Si9B C16 C17 -55.4(14) . . . . ?
C91B Si9B C16 C18 43.5(15) . . . . ?
C92B C91B Si9B C8 157.5(16) . . . . ?
C92B C91B Si9B C16 -69.1(19) . . . . ?
C92B C91B Si9B C94B 51(2) . . . . ?
Si9B C8 C1 U2 135.9(7) . . . . ?
Si9B C8 C1 C2 -174.6(10) . . . . ?
C94B Si9B C16 C17 -178.0(11) . . . . ?
C94B Si9B C16 C18 -79.2(13) . . . . ?

loop_
_twin_individual_id
_twin_individual_mass_fraction_refined
1 0.9318(4)
2 0.0682(4)
